data_7704445
loop_
_publ_author_name
'Picci, Giacomo'
'Bazzicalupi, Carla'
'Coles, Simon J.'
'Gratteri, Paola'
'Isaia, Francesco'
'Lippolis, Vito'
'Montis, Riccardo'
'Murgia, Sergio'
'Nocentini, Alessio'
'Orton, James B.'
'Caltagirone, Claudia'

_publ_section_title
;
 Halogenated isophthalamides and dipicolineamides: the role of the halogen
 substituents in the anion binding properties.
;
_journal_issue 27
_journal_name_full 'Dalton transactions (Cambridge, England : 2003)'
_journal_page_first 9231
_journal_page_last 9238
_journal_paper_doi 10.1039/d0dt01492c
_journal_volume 49
_journal_year 2020
_chemical_absolute_configuration ad
_chemical_formula_moiety 'C19 H3 F10 N3 O2, 2(C16 H36 N), H2 O, 0.25[(OH2)], 0.5[(OH2)]'
_chemical_formula_sum 'C51 H78.5 F10 N5 O3.75'
_chemical_formula_weight 1011.68
_space_group_crystal_system trigonal
_space_group_IT_number 159
_space_group_name_Hall 'P 3 -2c'
_space_group_name_H-M_alt 'P 3 1 c'
_atom_sites_solution_hydrogens mixed
_atom_sites_solution_primary dual
_audit_creation_date 2020-04-21
_audit_creation_method
;
Olex2 1.3
(compiled 2020.02.04 svn.rd84adfe8 for OlexSys, GUI svn.r6032)
;
_audit_update_record
;
2020-04-21 deposited with the CCDC.	2020-05-19 downloaded from the CCDC.
;
_cell_angle_alpha 90
_cell_angle_beta 90
_cell_angle_gamma 120
_cell_formula_units_Z 18
_cell_length_a 40.29774(8)
_cell_length_b 40.29774(8)
_cell_length_c 17.08786(4)
_cell_measurement_reflns_used 250068
_cell_measurement_temperature 100(2)
_cell_measurement_theta_max 70.1690
_cell_measurement_theta_min 2.8400
_cell_volume 24031.43(9)
_computing_cell_refinement 'CrysAlisPro 1.171.40.68a (Rigaku OD, 2019)'
_computing_data_collection 'CrysAlisPro 1.171.40.68a (Rigaku OD, 2019)'
_computing_data_reduction 'CrysAlisPro 1.171.40.68a (Rigaku OD, 2019)'
_computing_molecular_graphics 'Olex2 1.3 (Dolomanov et al., 2009)'
_computing_publication_material 'Olex2 1.3 (Dolomanov et al., 2009)'
_computing_structure_refinement 'SHELXL 2018/3 (Sheldrick, 2015)'
_computing_structure_solution 'SHELXT 2018/2 (Sheldrick, 2018)'
_diffrn_ambient_environment N~2~
_diffrn_ambient_temperature 100(2)
_diffrn_detector 'hybrid pixel detector'
_diffrn_detector_area_resol_mean 10
_diffrn_detector_dtime 0.000
_diffrn_detector_type 'Rigaku, HyPix 6000'
_diffrn_measured_fraction_theta_full 0.995
_diffrn_measured_fraction_theta_max 0.995
_diffrn_measurement_details
;
List of Runs (angles in degrees, time in seconds):

  # Type    Start    End  Width  t~exp~   \w     \q     \k     \f   Frames
#--------------------------------------------------------------------------
  1  \w     14.00  94.00   0.50    0.70    --    5.00  59.00  90.00  160
  2  \w    -13.00  38.00   0.50    0.70    --    5.00   5.00-116.00  102
  3  \w    -83.00 -58.00   0.50    0.70    --    5.00  59.00  90.00   50
  4  \w    -77.00 -52.00   0.50    0.70    --  -52.30   5.00-116.00   50
  5  \w     -3.00  37.00   0.50    0.70    --  -52.30  59.00  90.00   80
  6  \w   -133.00-107.00   0.50    0.70    --  -52.30  49.00 150.00   52
  7  \w    -11.00  36.00   0.50    0.70    --  -52.30  49.00-180.00   94
  8  \w    -34.00  37.00   0.50    0.70    --  -52.30  59.00 150.00  142
  9  \w   -142.00-112.00   0.50    0.70    --  -52.30  59.00 150.00   60
 10  \w     11.00  37.00   0.50    0.70    --  -52.30  49.00 150.00   52
 11  \w   -124.00 -80.00   0.50    1.00    --  -90.00   5.00-116.00   88
 12  \w   -173.00-146.00   0.50    1.00    --  -90.00   5.00-116.00   54
 13  \w   -121.00 -37.00   0.50    1.00    --  -90.00  56.00 105.63  168
 14  \w   -167.00-142.00   0.50    1.00    --  -90.00  58.00-161.36   50
 15  \w    -27.00  -1.00   0.50    1.00    --  -90.00  59.00-177.76   52
 16  \w    -31.00  -1.00   0.50    1.00    --  -90.00  56.00 105.63   60
 17  \w    -50.00  -1.00   0.50    1.00    --  -90.00  58.00 151.15   98
 18  \w    -28.00  -1.00   0.50    1.00    --  -90.00  59.00 165.54   54
 19  \w   -123.00 -97.00   0.50    1.00    --  -90.00  59.00 119.86   52
 20  \w    -98.00 -55.00   0.50    1.00    --  -90.00  59.00 165.54   86
 21  \w    -85.00 -59.00   0.50    1.00    --  -90.00  59.00 145.85   52
 22  \w    -27.00  -1.00   0.50    1.00    --  -90.00  59.00 127.14   52
 23  \w   -142.00  -2.00   0.50    1.00    --  -90.00  59.00 178.62  280
 24  \w    -27.00  -1.00   0.50    1.00    --  -90.00  59.00 145.85   52
 25  \w    -90.00 -32.00   0.50    1.00    --  -90.00  59.00 127.14  116
 26  \w   -179.00-131.00   0.50    1.00    --  -90.00  59.00  40.35   96
 27  \w   -153.00  -2.00   0.50    1.00    --  -90.00  58.00 136.24  302
 28  \w    -26.00  -1.00   0.50    1.00    --  -90.00  59.00-169.42   50
 29  \w    -27.00  -1.00   0.50    1.00    --  -90.00  58.00-161.36   52
 30  \w    -35.00  -1.00   0.50    1.00    --  -90.00  59.00 105.97   68
 31  \w   -135.00  -3.00   0.50    1.00    --  -90.00  57.00 157.73  264
 32  \w    -29.00  -3.00   0.50    1.00    --  -90.00  59.00 133.49   52
 33  \w   -147.00  -1.00   0.50    1.00    --  -90.00  57.00-165.93  292
 34  \w    -89.00 -50.00   0.50    1.00    --  -90.00  59.00-169.42   78
 35  \w   -179.00 -34.00   0.50    1.00    --  -90.00  59.00  93.58  290
 36  \w    -26.00  -1.00   0.50    1.00    --  -90.00  59.00 121.81   50
 37  \w    -27.00  -2.00   0.50    1.00    --  -90.00  57.00 166.76   50
 38  \w    -70.00  -1.00   0.50    1.00    --  -90.00  59.00 119.86  138
 39  \w   -165.00-128.00   0.50    1.00    --  -90.00  59.00 119.86   74
;
_diffrn_measurement_device 'four-circle diffractometer'
_diffrn_measurement_device_details 'Rigaku, AFC11 quarter \c goniometer'
_diffrn_measurement_device_type
'Rigaku 007HF equipped with Varimax confocal mirrors and an AFC11 goniometer and HyPix 6000 detector'
_diffrn_measurement_method 'profile data from \w-scans'
_diffrn_measurement_specimen_support 'MiTeGen loops'
_diffrn_orient_matrix_type 'CrysAlisPro convention (1999,Acta A55,543-557)'
_diffrn_orient_matrix_UB_11 0.0368378000
_diffrn_orient_matrix_UB_12 -0.0024441000
_diffrn_orient_matrix_UB_13 -0.0070775000
_diffrn_orient_matrix_UB_21 -0.0240162000
_diffrn_orient_matrix_UB_22 -0.0440474000
_diffrn_orient_matrix_UB_23 0.0037625000
_diffrn_orient_matrix_UB_31 -0.0039286000
_diffrn_orient_matrix_UB_32 -0.0016736000
_diffrn_orient_matrix_UB_33 -0.0897749000
_diffrn_radiation_collimation 'Varimax focusing mirrors'
_diffrn_radiation_monochromator mirror
_diffrn_radiation_probe x-ray
_diffrn_radiation_type 'Cu K\a'
_diffrn_radiation_wavelength 1.54178
_diffrn_reflns_av_R_equivalents 0.0286
_diffrn_reflns_av_unetI/netI 0.0126
_diffrn_reflns_Laue_measured_fraction_full 0.995
_diffrn_reflns_Laue_measured_fraction_max 0.995
_diffrn_reflns_limit_h_max 35
_diffrn_reflns_limit_h_min -48
_diffrn_reflns_limit_k_max 48
_diffrn_reflns_limit_k_min -46
_diffrn_reflns_limit_l_max 19
_diffrn_reflns_limit_l_min -19
_diffrn_reflns_number 396162
_diffrn_reflns_point_group_measured_fraction_full 0.984
_diffrn_reflns_point_group_measured_fraction_max 0.983
_diffrn_reflns_theta_full 67.679
_diffrn_reflns_theta_max 68.245
_diffrn_reflns_theta_min 2.532
_diffrn_source 'Rotating anode'
_diffrn_source_current 30.0
_diffrn_source_power 1.2
_diffrn_source_target Cu
_diffrn_source_type 'Rigaku 007 HF'
_diffrn_source_voltage 40.0
_exptl_absorpt_coefficient_mu 0.870
_exptl_absorpt_correction_T_max 1.000
_exptl_absorpt_correction_T_min 0.788
_exptl_absorpt_correction_type gaussian
_exptl_absorpt_process_details
;
CrysAlisPro 1.171.40.68a (Rigaku Oxford Diffraction, 2019)
Numerical absorption correction based on gaussian integration over
			a multifaceted crystal model
Empirical absorption correction using spherical harmonics,
 implemented in SCALE3 ABSPACK scaling algorithm.
;
_exptl_crystal_colour colourless
_exptl_crystal_colour_primary colourless
_exptl_crystal_density_diffrn 1.258
_exptl_crystal_description 'cut block'
_exptl_crystal_F_000 9711
_exptl_crystal_recrystallization_method
'The material was recrystallised from a mixture of DCM and diethyl ether  by solvent layering'
_exptl_crystal_size_max 0.368
_exptl_crystal_size_mid 0.219
_exptl_crystal_size_min 0.175
_refine_diff_density_max 0.193
_refine_diff_density_min -0.179
_refine_diff_density_rms 0.029
_refine_ls_abs_structure_details
;
 Refined as an inversion twin.
;
_refine_ls_abs_structure_Flack 0.50(4)
_refine_ls_extinction_method none
_refine_ls_goodness_of_fit_ref 1.025
_refine_ls_hydrogen_treatment mixed
_refine_ls_matrix_type full
_refine_ls_number_parameters 2013
_refine_ls_number_reflns 28906
_refine_ls_number_restraints 190
_refine_ls_restrained_S_all 1.025
_refine_ls_R_factor_all 0.0288
_refine_ls_R_factor_gt 0.0285
_refine_ls_shift/su_max 0.001
_refine_ls_shift/su_mean 0.000
_refine_ls_structure_factor_coef Fsqd
_refine_ls_weighting_details 'w=1/[\s^2^(Fo^2^)+(0.0541P)^2^+2.9405P] where P=(Fo^2^+2Fc^2^)/3'
_refine_ls_weighting_scheme calc
_refine_ls_wR_factor_gt 0.0798
_refine_ls_wR_factor_ref 0.0801
_reflns_Friedel_coverage 0.975
_reflns_Friedel_fraction_full 0.973
_reflns_Friedel_fraction_max 0.972
_reflns_number_gt 28518
_reflns_number_total 28906
_reflns_threshold_expression 'I > 2\s(I)'
_cod_data_source_file d0dt01492c2.cif
_cod_data_source_block 2019ncs0117
_cod_depositor_comments 'Adding full bibliography for 7704441--7704445.cif.'
_cod_original_cell_volume 24031.42(11)
_cod_original_formula_sum 'C51 H78.50 F10 N5 O3.75'
_cod_database_code 7704445
_shelx_shelxl_version_number 2018/3
_chemical_oxdiff_formula 'C51 H78.5 F10 N5 O3.75'
_chemical_oxdiff_usercomment MF058_F
_shelx_space_group_comment
;
The symmetry employed for this shelxl refinement is uniquely defined
by the following loop, which should always be used as a source of
symmetry information in preference to the above space-group names.
They are only intended as comments.
;
_shelx_estimated_absorpt_t_max 0.863
_shelx_estimated_absorpt_t_min 0.740
_reflns_odcompleteness_completeness 99.47
_reflns_odcompleteness_iscentric 1
_reflns_odcompleteness_theta 68.13
_olex2_refinement_description
;
1. Twinned data refinement
 Scales: 0.50(5)
 0.50(5)
2. Fixed Uiso
 At 1.2 times of:
  All C(H) groups, All C(H,H) groups
 At 1.5 times of:
  All C(H,H,H) groups, All O(H,H) groups
3. Rigid body (RIGU) restrains
 C27A, C28A, C29A, C30A, C31A, C32A, F21A, F22A, F24A, F25A
 with sigma for 1-2 distances of 0.0001 and sigma for 1-3 distances of 0.0001
 C23, C27A, C27B, C28B, C29B, C30B, C31B, C32B, F21A, F21B, F22A, F22B, F23A,
 F23B, F24A, F24B, F25A, F25B, N5A, N5B, O3A, O3B
 with sigma for 1-2 distances of 0.0001 and sigma for 1-3 distances of 0.0001
4. Others
 Sof(C27B)=Sof(C28B)=Sof(C29B)=Sof(C30B)=Sof(C31B)=Sof(C32B)=Sof(F21B)=
 Sof(F22B)=Sof(F23B)=Sof(F24B)=Sof(F25B)=Sof(N5B)=Sof(O3B)=1-FVAR(1)
 Sof(C27A)=Sof(C28A)=Sof(C29A)=Sof(C30A)=Sof(C31A)=Sof(C32A)=Sof(F21A)=
 Sof(F22A)=Sof(F23A)=Sof(F24A)=Sof(F25A)=Sof(N5A)=Sof(O3A)=FVAR(1)
5.a Secondary CH2 refined with riding coordinates:
 C58(H58A,H58B), C59(H59A,H59B), C60(H60A,H60B), C62(H62A,H62B), C63(H63A,
 H63B), C64(H64A,H64B), C66(H66A,H66B), C67(H67A,H67B), C68(H68A,H68B),
 C70(H70A,H70B), C71(H71A,H71B), C72(H72A,H72B), C74(H74A,H74B), C75(H75A,H75B),
  C76(H76A,H76B), C78(H78A,H78B), C79(H79A,H79B), C80(H80A,H80B), C82(H82A,
 H82B), C83(H83A,H83B), C84(H84A,H84B), C86(H86A,H86B), C87(H87A,H87B),
 C88(H88A,H88B), C90(H90A,H90B), C91(H91A,H91B), C92(H92A,H92B), C94(H94A,H94B),
  C95(H95A,H95B), C96(H96A,H96B), C98(H98A,H98B), C99(H99A,H99B), C100(H10A,
 H10B), C102(H10F,H10G), C103(H10H,H10I), C104(H10J,H10K), C106(H10O,H10P),
 C107(H10Q,H10R), C108(H10S,H10T), C110(H11A,H11B), C111(H11C,H11D), C112(H11E,
 H11F), C114(H11J,H11K), C115(H11L,H11M), C116(H11N,H11O), C118(H11S,H11T),
 C119(H11U,H11V), C120(H12A,H12B), C122(H12F,H12G), C123(H12H,H12I), C124(H12J,
 H12K), C126(H12O,H12P), C127(H12Q,H12R), C128(H12S,H12T), C130(H13A,H13B),
 C131(H13C,H13D), C132(H13E,H13F), C134(H13J,H13K), C135(H13L,H13M), C136(H13N,
 H13O), C138(H13S,H13T), C139(H13U,H13V), C140(H14A,H14B), C142(H14F,H14G),
 C143(H14H,H14I), C144(H14J,H14K), C146(H14O,H14P), C147(H14Q,H14R), C148(H14S,
 H14T), C150(H15A,H15B), C151(H15C,H15D), C152(H15E,H15F)
5.b Aromatic/amide H refined with riding coordinates:
 C1(H1), C2(H2), C5(H5), C20(H20), C21(H21), C24(H24), C39(H39), C40(H40),
 C43(H43)
5.c Fitted hexagon refined as free rotating group:
 C27B(C28B,C29B,C30B,C31B,C32B)
5.d Idealised Me refined as rotating group:
 C61(H61A,H61B,H61C), C65(H65A,H65B,H65C), C69(H69A,H69B,H69C), C73(H73A,H73B,
 H73C), C77(H77A,H77B,H77C), C81(H81A,H81B,H81C), C85(H85A,H85B,H85C), C89(H89A,
 H89B,H89C), C93(H93A,H93B,H93C), C97(H97A,H97B,H97C), C101(H10C,H10D,H10E),
 C105(H10L,H10M,H10N), C109(H10U,H10V,H10W), C113(H11G,H11H,H11I), C117(H11P,
 H11Q,H11R), C121(H12C,H12D,H12E), C125(H12L,H12M,H12N), C129(H12U,H12V,H12W),
 C133(H13G,H13H,H13I), C137(H13P,H13Q,H13R), C141(H14C,H14D,H14E), C145(H14L,
 H14M,H14N), C149(H14U,H14V,H14W), C153(H15G,H15H,H15I)
;
_smtbx_masks_special_details
;
A solvent mask was calculated and 42 electrons were found in a volume of 1092\%A^3 in 2 voids per unit cell.
This is consistent with the presence of 0.25[H2O] and 0.75[H2O] per Asymmetric Unit which account for 40 electrons per unit cell.
;
_smtbx_masks_void_probe_radius 1.24
_smtbx_masks_void_truncation_radius 1.1
_olex2_date_sample_data_collection 2019-04-13
_olex2_date_sample_submission 2019-02-15
_olex2_diffrn_ambient_temperature_device 'Oxford Cryosystems'
_olex2_exptl_crystal_mounting_method 'The crystal was mounted on a MITIGEN holder in perfluoroether oil'
_olex2_submission_original_sample_id MF058_F
_olex2_submission_special_instructions 'No special instructions were received'
_oxdiff_exptl_absorpt_empirical_details
;
Empirical correction (ABSPACK) includes:
- Absorption correction using spherical harmonics
- Frame scaling
- B-factor correction
;
_oxdiff_exptl_absorpt_empirical_full_max 1.753
_oxdiff_exptl_absorpt_empirical_full_min 0.714

loop_
_space_group_symop_operation_xyz
'x, y, z'
'-y, x-y, z'
'-x+y, -x, z'
'y, x, z+1/2'
'x-y, -y, z+1/2'
'-x, -x+y, z+1/2'

loop_
_atom_site_label
_atom_site_type_symbol
_atom_site_fract_x
_atom_site_fract_y
_atom_site_fract_z
_atom_site_U_iso_or_equiv
_atom_site_adp_type
_atom_site_occupancy
_atom_site_site_symmetry_order
_atom_site_calc_flag
_atom_site_refinement_flags_posn
_atom_site_refinement_flags_adp
_atom_site_refinement_flags_occupancy
_atom_site_disorder_assembly
_atom_site_disorder_group
C1 C 0.05354(7) 0.10380(6) 0.49023(14) 0.0380(5) Uani 1 1 d . . . . .
H1 H 0.041429 0.076811 0.483722 0.046 Uiso 1 1 calc R U . . .
C2 C 0.08676(6) 0.12314(6) 0.53443(13) 0.0331(5) Uani 1 1 d . . . . .
H2 H 0.098003 0.109715 0.557772 0.040 Uiso 1 1 calc R U . . .
C3 C 0.10325(6) 0.16252(6) 0.54389(12) 0.0261(4) Uani 1 1 d . . . . .
C4 C 0.13901(6) 0.18398(6) 0.59427(12) 0.0266(4) Uani 1 1 d . . . . .
C5 C 0.03824(6) 0.12431(6) 0.45570(13) 0.0327(4) Uani 1 1 d . . . . .
H5 H 0.015507 0.111682 0.425250 0.039 Uiso 1 1 calc R U . . .
C6 C 0.05690(6) 0.16379(6) 0.46661(11) 0.0261(4) Uani 1 1 d . . . . .
C7 C 0.04284(6) 0.18726(6) 0.42289(12) 0.0275(4) Uani 1 1 d . . . . .
C8 C 0.18482(6) 0.24270(6) 0.64429(12) 0.0260(4) Uani 1 1 d . . . . .
C9 C 0.22047(6) 0.24587(6) 0.62867(12) 0.0266(4) Uani 1 1 d . . . . .
C10 C 0.25334(6) 0.27028(6) 0.66997(12) 0.0280(4) Uani 1 1 d . . . . .
C11 C 0.25227(6) 0.29274(6) 0.72941(12) 0.0277(4) Uani 1 1 d . . . . .
C12 C 0.21780(6) 0.29106(6) 0.74586(12) 0.0281(4) Uani 1 1 d . . . . .
C13 C 0.18533(5) 0.26649(6) 0.70370(12) 0.0271(4) Uani 1 1 d . . . . .
C14 C 0.04570(6) 0.24532(6) 0.40577(12) 0.0272(4) Uani 1 1 d . . . . .
C15 C 0.02128(5) 0.25868(6) 0.42962(11) 0.0268(4) Uani 1 1 d . . . . .
C16 C 0.01695(5) 0.28568(6) 0.38763(12) 0.0279(4) Uani 1 1 d . . . . .
C17 C 0.03657(6) 0.30000(6) 0.31882(12) 0.0279(4) Uani 1 1 d . . . . .
C18 C 0.06063(6) 0.28736(6) 0.29304(12) 0.0318(4) Uani 1 1 d . . . . .
C19 C 0.06473(6) 0.26066(6) 0.33586(13) 0.0305(4) Uani 1 1 d . . . . .
F1 F 0.22394(3) 0.22574(4) 0.56968(7) 0.0327(3) Uani 1 1 d . . . . .
F2 F 0.28659(3) 0.27198(4) 0.65161(8) 0.0348(3) Uani 1 1 d . . . . .
F3 F 0.28349(3) 0.31616(4) 0.77081(8) 0.0356(3) Uani 1 1 d . . . . .
F4 F 0.21592(3) 0.31329(4) 0.80194(8) 0.0370(3) Uani 1 1 d . . . . .
F5 F 0.15258(3) 0.26615(4) 0.72267(8) 0.0354(3) Uani 1 1 d . . . . .
F6 F 0.00085(3) 0.24488(3) 0.49584(7) 0.0321(3) Uani 1 1 d . . . . .
F7 F -0.00683(3) 0.29750(4) 0.41430(7) 0.0336(3) Uani 1 1 d . . . . .
F8 F 0.03280(4) 0.32601(4) 0.27634(7) 0.0348(3) Uani 1 1 d . . . . .
F9 F 0.08024(4) 0.30112(4) 0.22576(8) 0.0467(3) Uani 1 1 d . . . . .
F10 F 0.08916(4) 0.24960(4) 0.30813(8) 0.0428(3) Uani 1 1 d . . . . .
N1 N 0.08842(5) 0.18266(5) 0.51098(10) 0.0251(3) Uani 1 1 d . . . . .
N2 N 0.15172(5) 0.22113(5) 0.60077(10) 0.0281(3) Uani 1 1 d . . . . .
N3 N 0.05305(5) 0.22131(5) 0.45271(10) 0.0286(3) Uani 1 1 d . . . . .
O1 O 0.15174(4) 0.16471(4) 0.62664(9) 0.0341(3) Uani 1 1 d . . . . .
O2 O 0.02318(5) 0.17226(4) 0.36273(9) 0.0370(3) Uani 1 1 d . . . . .
C20 C 0.27788(7) 0.56442(6) 0.05296(15) 0.0408(5) Uani 1 1 d . . . . .
H20 H 0.290881 0.591525 0.057926 0.049 Uiso 1 1 calc R U . . .
C21 C 0.29254(6) 0.54335(6) 0.08775(14) 0.0354(5) Uani 1 1 d . . . . .
H21 H 0.315716 0.555779 0.116834 0.042 Uiso 1 1 calc R U . . .
C22 C 0.27270(6) 0.50368(6) 0.07929(11) 0.0265(4) Uani 1 1 d . . . . .
C23 C 0.28646(5) 0.47989(6) 0.12305(11) 0.0263(3) Uani 1 1 d . . . . .
C24 C 0.24404(6) 0.54542(6) 0.01093(13) 0.0346(4) Uani 1 1 d . . . . .
H24 H 0.233099 0.559142 -0.012364 0.041 Uiso 1 1 calc R U . . .
C25 C 0.22639(6) 0.50571(6) 0.00353(11) 0.0264(4) Uani 1 1 d . . . . .
C26 C 0.19014(6) 0.48461(6) -0.04562(12) 0.0272(4) Uani 1 1 d . . . . .
C27A C 0.28140(10) 0.42149(10) 0.1432(2) 0.0253(5) Uani 0.722(8) 1 d . . P A 1
C27B C 0.2739(2) 0.4175(2) 0.1543(5) 0.0258(9) Uani 0.278(8) 1 d G . P A 2
C28B C 0.2502(2) 0.3946(2) 0.2142(5) 0.0301(13) Uani 0.278(8) 1 d G . P A 2
C29B C 0.2575(3) 0.3682(3) 0.2510(5) 0.0298(15) Uani 0.278(8) 1 d G . P A 2
C30B C 0.2887(3) 0.3647(3) 0.2278(6) 0.0240(15) Uani 0.278(8) 1 d G . P A 2
C31B C 0.3124(3) 0.3875(3) 0.1678(7) 0.0335(17) Uani 0.278(8) 1 d G . P A 2
C32B C 0.3050(3) 0.4139(3) 0.1310(5) 0.0276(14) Uani 0.278(8) 1 d G . P A 2
C28A C 0.26100(13) 0.40525(12) 0.2119(2) 0.0335(7) Uani 0.722(8) 1 d . . P A 1
C29A C 0.26478(13) 0.37853(13) 0.2562(2) 0.0341(8) Uani 0.722(8) 1 d . . P A 1
C30A C 0.28978(16) 0.36651(16) 0.2337(3) 0.0287(8) Uani 0.722(8) 1 d . . P A 1
C31A C 0.31058(12) 0.38155(12) 0.1653(3) 0.0263(6) Uani 0.722(8) 1 d . . P A 1
C32A C 0.30657(11) 0.40850(12) 0.1231(2) 0.0259(6) Uani 0.722(8) 1 d . . P A 1
C33 C 0.14316(6) 0.42581(5) -0.09352(11) 0.0265(4) Uani 1 1 d . . . . .
C34 C 0.10782(6) 0.42249(6) -0.07721(11) 0.0275(4) Uani 1 1 d . . . . .
C35 C 0.07451(6) 0.39785(6) -0.11686(12) 0.0283(4) Uani 1 1 d . . . . .
C36 C 0.07547(6) 0.37510(6) -0.17666(12) 0.0292(4) Uani 1 1 d . . . . .
C37 C 0.10976(6) 0.37718(6) -0.19348(12) 0.0295(4) Uani 1 1 d . . . . .
C38 C 0.14238(6) 0.40178(6) -0.15309(12) 0.0284(4) Uani 1 1 d . . . . .
F21A F 0.23610(12) 0.41564(13) 0.23802(14) 0.0518(8) Uani 0.722(8) 1 d . . P A 1
F21B F 0.2200(2) 0.3976(3) 0.2332(4) 0.0432(14) Uani 0.278(8) 1 d . . P A 2
F22A F 0.24438(12) 0.36378(13) 0.32170(17) 0.0542(9) Uani 0.722(8) 1 d . . P A 1
F22B F 0.2330(2) 0.3470(3) 0.3077(4) 0.0456(17) Uani 0.278(8) 1 d . . P A 2
F23A F 0.2933(3) 0.3397(2) 0.2743(5) 0.0313(9) Uani 0.722(8) 1 d . . P A 1
F23B F 0.2957(8) 0.3424(7) 0.2706(17) 0.042(2) Uani 0.278(8) 1 d . . P A 2
F24A F 0.33524(9) 0.37072(10) 0.1391(2) 0.0357(6) Uani 0.722(8) 1 d . . P A 1
F24B F 0.3419(2) 0.3828(3) 0.1519(6) 0.0408(18) Uani 0.278(8) 1 d . . P A 2
F25A F 0.32825(7) 0.42355(9) 0.05771(16) 0.0341(6) Uani 0.722(8) 1 d . . P A 1
F25B F 0.3293(2) 0.4343(2) 0.0764(5) 0.0366(15) Uani 0.278(8) 1 d . . P A 2
F26 F 0.10482(3) 0.44296(4) -0.01791(7) 0.0343(3) Uani 1 1 d . . . . .
F27 F 0.04132(3) 0.39588(4) -0.09748(8) 0.0374(3) Uani 1 1 d . . . . .
F28 F 0.04380(3) 0.35113(4) -0.21654(8) 0.0353(3) Uani 1 1 d . . . . .
F29 F 0.11125(3) 0.35455(4) -0.25028(7) 0.0377(3) Uani 1 1 d . . . . .
F30 F 0.17507(3) 0.40231(4) -0.17342(7) 0.0360(3) Uani 1 1 d . . . . .
N4 N 0.24039(5) 0.48516(5) 0.03711(10) 0.0251(3) Uani 1 1 d . . . . .
N5A N 0.27407(10) 0.44545(9) 0.0968(2) 0.0288(6) Uani 0.722(8) 1 d . . P A 1
N5B N 0.2641(3) 0.4413(2) 0.1105(5) 0.0280(7) Uani 0.278(8) 1 d . . P A 2
N6 N 0.17665(5) 0.44721(5) -0.05076(10) 0.0287(3) Uani 1 1 d . . . . .
O3A O 0.30754(10) 0.49574(10) 0.1824(2) 0.0370(7) Uani 0.722(8) 1 d . . P A 1
O3B O 0.3166(2) 0.4960(3) 0.1591(6) 0.0332(17) Uani 0.278(8) 1 d . . P A 2
O4 O 0.17765(4) 0.50416(4) -0.07763(9) 0.0365(3) Uani 1 1 d . . . . .
C39 C 0.38753(7) 0.61747(7) 0.55179(15) 0.0395(5) Uani 1 1 d . . . . .
H39 H 0.376496 0.633379 0.557139 0.047 Uiso 1 1 calc R U . . .
C40 C 0.37047(6) 0.58168(6) 0.58650(13) 0.0355(5) Uani 1 1 d . . . . .
H40 H 0.347648 0.572651 0.616259 0.043 Uiso 1 1 calc R U . . .
C41 C 0.38749(6) 0.55908(6) 0.57691(11) 0.0272(4) Uani 1 1 d . . . . .
C42 C 0.37147(5) 0.52151(6) 0.62107(12) 0.0271(4) Uani 1 1 d . . . . .
C43 C 0.42104(6) 0.62986(6) 0.50897(13) 0.0345(4) Uani 1 1 d . . . . .
H43 H 0.433591 0.654558 0.485593 0.041 Uiso 1 1 calc R U . . .
C44 C 0.43578(6) 0.60539(6) 0.50110(11) 0.0267(4) Uani 1 1 d . . . . .
C45 C 0.47177(6) 0.61815(6) 0.45226(11) 0.0267(4) Uani 1 1 d . . . . .
C46 C 0.37252(6) 0.46543(6) 0.63963(12) 0.0274(4) Uani 1 1 d . . . . .
C47 C 0.34746(5) 0.42775(6) 0.61733(11) 0.0268(4) Uani 1 1 d . . . . .
C48 C 0.34252(5) 0.39621(5) 0.65981(12) 0.0272(4) Uani 1 1 d . . . . .
C49 C 0.36271(6) 0.40150(6) 0.72803(12) 0.0277(4) Uani 1 1 d . . . . .
C50 C 0.38763(6) 0.43841(6) 0.75268(12) 0.0312(4) Uani 1 1 d . . . . .
C51 C 0.39186(6) 0.46921(6) 0.70962(13) 0.0311(4) Uani 1 1 d . . . . .
C52 C 0.51721(5) 0.60381(6) 0.40704(11) 0.0268(4) Uani 1 1 d . . . . .
C53 C 0.55307(6) 0.63589(6) 0.42139(12) 0.0279(4) Uani 1 1 d . . . . .
C54 C 0.58558(5) 0.64361(6) 0.38043(12) 0.0285(4) Uani 1 1 d . . . . .
C55 C 0.58402(6) 0.61940(6) 0.32175(12) 0.0291(4) Uani 1 1 d . . . . .
C56 C 0.54945(6) 0.58690(6) 0.30682(12) 0.0301(4) Uani 1 1 d . . . . .
C57 C 0.51732(6) 0.57960(6) 0.34866(12) 0.0285(4) Uani 1 1 d . . . . .
F31 F 0.41700(4) 0.50440(3) 0.73603(8) 0.0412(3) Uani 1 1 d . . . . .
F32 F 0.40796(4) 0.44419(4) 0.81863(8) 0.0444(3) Uani 1 1 d . . . . .
F33 F 0.35906(3) 0.37176(3) 0.77004(7) 0.0335(3) Uani 1 1 d . . . . .
F34 F 0.31782(3) 0.36067(3) 0.63395(7) 0.0337(3) Uani 1 1 d . . . . .
F35 F 0.32669(3) 0.42090(3) 0.55096(7) 0.0332(3) Uani 1 1 d . . . . .
F36 F 0.55681(3) 0.66020(3) 0.47958(7) 0.0336(3) Uani 1 1 d . . . . .
F37 F 0.61929(3) 0.67516(4) 0.39804(8) 0.0376(3) Uani 1 1 d . . . . .
F38 F 0.61517(3) 0.62703(4) 0.27969(8) 0.0359(3) Uani 1 1 d . . . . .
F39 F 0.54743(4) 0.56220(4) 0.25110(8) 0.0394(3) Uani 1 1 d . . . . .
F40 F 0.48434(3) 0.54767(4) 0.33016(8) 0.0386(3) Uani 1 1 d . . . . .
N7 N 0.41929(5) 0.57049(5) 0.53427(10) 0.0258(3) Uani 1 1 d . . . . .
N8 N 0.38074(5) 0.49676(5) 0.59218(10) 0.0292(3) Uani 1 1 d . . . . .
N9 N 0.48409(5) 0.59326(5) 0.44995(10) 0.0283(3) Uani 1 1 d . . . . .
O5 O 0.35135(5) 0.51741(4) 0.68065(9) 0.0383(3) Uani 1 1 d . . . . .
O6 O 0.48547(4) 0.64983(4) 0.41815(9) 0.0359(3) Uani 1 1 d . . . . .
C58 C 0.06239(6) 0.25116(6) 0.64931(11) 0.0279(4) Uani 1 1 d . . . . .
H58A H 0.090318 0.264378 0.659260 0.033 Uiso 1 1 calc R U . . .
H58B H 0.057939 0.239383 0.596704 0.033 Uiso 1 1 calc R U . . .
C59 C 0.04997(6) 0.28103(6) 0.64785(12) 0.0305(4) Uani 1 1 d . . . . .
H59A H 0.052857 0.292269 0.700658 0.037 Uiso 1 1 calc R U . . .
H59B H 0.022658 0.268886 0.632632 0.037 Uiso 1 1 calc R U . . .
C60 C 0.07461(6) 0.31252(6) 0.58925(13) 0.0332(4) Uani 1 1 d . . . . .
H60A H 0.101373 0.326640 0.608387 0.040 Uiso 1 1 calc R U . . .
H60B H 0.074505 0.300659 0.538447 0.040 Uiso 1 1 calc R U . . .
C61 C 0.06012(7) 0.34059(7) 0.57723(14) 0.0395(5) Uani 1 1 d . . . . .
H61A H 0.076818 0.360478 0.540002 0.059 Uiso 1 1 calc R U . . .
H61B H 0.060303 0.352486 0.627368 0.059 Uiso 1 1 calc R U . . .
H61C H 0.033934 0.326857 0.556591 0.059 Uiso 1 1 calc R U . . .
C62 C 0.04520(6) 0.23511(6) 0.79165(11) 0.0273(4) Uani 1 1 d . . . . .
H62A H 0.030940 0.249215 0.792357 0.033 Uiso 1 1 calc R U . . .
H62B H 0.032240 0.213352 0.828509 0.033 Uiso 1 1 calc R U . . .
C63 C 0.08554(6) 0.26164(6) 0.82134(12) 0.0289(4) Uani 1 1 d . . . . .
H63A H 0.100847 0.280053 0.779676 0.035 Uiso 1 1 calc R U . . .
H63B H 0.097917 0.246449 0.834594 0.035 Uiso 1 1 calc R U . . .
C64 C 0.08477(6) 0.28358(6) 0.89382(12) 0.0323(4) Uani 1 1 d . . . . .
H64A H 0.072617 0.298929 0.880133 0.039 Uiso 1 1 calc R U . . .
H64B H 0.068998 0.265045 0.934910 0.039 Uiso 1 1 calc R U . . .
C65 C 0.12478(7) 0.31004(7) 0.92586(15) 0.0428(5) Uani 1 1 d . . . . .
H65A H 0.141396 0.326286 0.883585 0.064 Uiso 1 1 calc R U . . .
H65B H 0.135274 0.294669 0.947457 0.064 Uiso 1 1 calc R U . . .
H65C H 0.123437 0.326196 0.967168 0.064 Uiso 1 1 calc R U . . .
C66 C 0.06214(6) 0.19533(6) 0.70522(12) 0.0283(4) Uani 1 1 d . . . . .
H66A H 0.089913 0.212481 0.714199 0.034 Uiso 1 1 calc R U . . .
H66B H 0.058998 0.184911 0.651552 0.034 Uiso 1 1 calc R U . . .
C67 C 0.04766(6) 0.16217(6) 0.76289(13) 0.0309(4) Uani 1 1 d . . . . .
H67A H 0.019360 0.146815 0.760175 0.037 Uiso 1 1 calc R U . . .
H67B H 0.054880 0.172329 0.816751 0.037 Uiso 1 1 calc R U . . .
C68 C 0.06466(6) 0.13670(6) 0.74428(14) 0.0357(5) Uani 1 1 d . . . . .
H68A H 0.092938 0.152626 0.742405 0.043 Uiso 1 1 calc R U . . .
H68B H 0.055688 0.124986 0.692024 0.043 Uiso 1 1 calc R U . . .
C69 C 0.05337(7) 0.10504(7) 0.80499(16) 0.0429(5) Uani 1 1 d . . . . .
H69A H 0.064599 0.089207 0.790718 0.064 Uiso 1 1 calc R U . . .
H69B H 0.025392 0.089059 0.806658 0.064 Uiso 1 1 calc R U . . .
H69C H 0.062858 0.116537 0.856563 0.064 Uiso 1 1 calc R U . . .
C70 C 0.00002(5) 0.19497(6) 0.69164(12) 0.0284(4) Uani 1 1 d . . . . .
H70A H -0.012611 0.177380 0.736186 0.034 Uiso 1 1 calc R U . . .
H70B H -0.010809 0.212215 0.688146 0.034 Uiso 1 1 calc R U . . .
C71 C -0.01009(6) 0.17135(6) 0.61713(13) 0.0321(4) Uani 1 1 d . . . . .
H71A H -0.005530 0.149587 0.624545 0.038 Uiso 1 1 calc R U . . .
H71B H 0.006403 0.187375 0.573701 0.038 Uiso 1 1 calc R U . . .
C72 C -0.05228(6) 0.15624(7) 0.59667(15) 0.0409(5) Uani 1 1 d . . . . .
H72A H -0.056576 0.178169 0.589125 0.049 Uiso 1 1 calc R U . . .
H72B H -0.068542 0.140716 0.640827 0.049 Uiso 1 1 calc R U . . .
C73 C -0.06422(9) 0.13169(8) 0.52225(18) 0.0564(7) Uani 1 1 d . . . . .
H73A H -0.047655 0.146721 0.478751 0.085 Uiso 1 1 calc R U . . .
H73B H -0.090913 0.123676 0.509649 0.085 Uiso 1 1 calc R U . . .
H73C H -0.061712 0.108997 0.530775 0.085 Uiso 1 1 calc R U . . .
N10 N 0.04254(5) 0.21908(5) 0.70949(10) 0.0262(3) Uani 1 1 d . . . . .
C74 C 0.17835(6) 0.23575(6) 0.23357(12) 0.0284(4) Uani 1 1 d . . . . .
H74A H 0.206636 0.251379 0.236126 0.034 Uiso 1 1 calc R U . . .
H74B H 0.171797 0.217959 0.188783 0.034 Uiso 1 1 calc R U . . .
C75 C 0.16253(6) 0.26223(6) 0.21749(13) 0.0330(4) Uani 1 1 d . . . . .
H75A H 0.167237 0.279004 0.263399 0.040 Uiso 1 1 calc R U . . .
H75B H 0.134489 0.246788 0.209351 0.040 Uiso 1 1 calc R U . . .
C76 C 0.18125(7) 0.28692(7) 0.14519(13) 0.0363(5) Uani 1 1 d . . . . .
H76A H 0.209352 0.301885 0.152824 0.044 Uiso 1 1 calc R U . . .
H76B H 0.176020 0.270146 0.099053 0.044 Uiso 1 1 calc R U . . .
C77 C 0.16611(8) 0.31415(8) 0.13009(17) 0.0491(6) Uani 1 1 d . . . . .
H77A H 0.178922 0.329943 0.084106 0.074 Uiso 1 1 calc R U . . .
H77B H 0.171209 0.330720 0.175775 0.074 Uiso 1 1 calc R U . . .
H77C H 0.138432 0.299335 0.120648 0.074 Uiso 1 1 calc R U . . .
C78 C 0.17326(6) 0.23796(6) 0.37996(12) 0.0269(4) Uani 1 1 d . . . . .
H78A H 0.160187 0.253085 0.374150 0.032 Uiso 1 1 calc R U . . .
H78B H 0.162359 0.221473 0.426683 0.032 Uiso 1 1 calc R U . . .
C79 C 0.21552(6) 0.26546(6) 0.39473(13) 0.0318(4) Uani 1 1 d . . . . .
H79A H 0.228022 0.278670 0.345388 0.038 Uiso 1 1 calc R U . . .
H79B H 0.227941 0.250954 0.412760 0.038 Uiso 1 1 calc R U . . .
C80 C 0.22070(6) 0.29510(6) 0.45654(12) 0.0317(4) Uani 1 1 d . . . . .
H80A H 0.210069 0.310917 0.436510 0.038 Uiso 1 1 calc R U . . .
H80B H 0.206216 0.281722 0.504213 0.038 Uiso 1 1 calc R U . . .
C81 C 0.26285(7) 0.32113(7) 0.47765(14) 0.0396(5) Uani 1 1 d . . . . .
H81A H 0.277271 0.334404 0.430561 0.059 Uiso 1 1 calc R U . . .
H81B H 0.273199 0.305657 0.499364 0.059 Uiso 1 1 calc R U . . .
H81C H 0.265117 0.340022 0.516551 0.059 Uiso 1 1 calc R U . . .
C82 C 0.12079(6) 0.18603(6) 0.30625(12) 0.0286(4) Uani 1 1 d . . . . .
H82A H 0.108614 0.202130 0.307123 0.034 Uiso 1 1 calc R U . . .
H82B H 0.112826 0.170249 0.354398 0.034 Uiso 1 1 calc R U . . .
C83 C 0.10558(6) 0.15939(6) 0.23579(13) 0.0315(4) Uani 1 1 d . . . . .
H83A H 0.119918 0.145501 0.230043 0.038 Uiso 1 1 calc R U . . .
H83B H 0.109571 0.174675 0.187752 0.038 Uiso 1 1 calc R U . . .
C84 C 0.06302(6) 0.13063(7) 0.24544(15) 0.0401(5) Uani 1 1 d . . . . .
H84A H 0.059234 0.115178 0.293130 0.048 Uiso 1 1 calc R U . . .
H84B H 0.048907 0.144671 0.252528 0.048 Uiso 1 1 calc R U . . .
C85 C 0.04654(7) 0.10393(8) 0.17529(16) 0.0467(6) Uani 1 1 d . . . . .
H85A H 0.051200 0.119141 0.127581 0.070 Uiso 1 1 calc R U . . .
H85B H 0.018905 0.087091 0.182482 0.070 Uiso 1 1 calc R U . . .
H85C H 0.058933 0.088390 0.170667 0.070 Uiso 1 1 calc R U . . .
C86 C 0.18411(6) 0.18874(6) 0.31254(12) 0.0277(4) Uani 1 1 d . . . . .
H86A H 0.180220 0.175179 0.262117 0.033 Uiso 1 1 calc R U . . .
H86B H 0.211962 0.206602 0.318467 0.033 Uiso 1 1 calc R U . . .
C87 C 0.17113(6) 0.15944(6) 0.37805(13) 0.0338(5) Uani 1 1 d . . . . .
H87A H 0.145024 0.138057 0.366752 0.041 Uiso 1 1 calc R U . . .
H87B H 0.170250 0.171488 0.427915 0.041 Uiso 1 1 calc R U . . .
C88 C 0.19887(7) 0.14397(6) 0.38588(14) 0.0360(5) Uani 1 1 d . . . . .
H88A H 0.185972 0.119369 0.414688 0.043 Uiso 1 1 calc R U . . .
H88B H 0.205319 0.138841 0.333013 0.043 Uiso 1 1 calc R U . . .
C89 C 0.23549(8) 0.17142(8) 0.42816(16) 0.0454(6) Uani 1 1 d . . . . .
H89A H 0.248198 0.195990 0.400419 0.068 Uiso 1 1 calc R U . . .
H89B H 0.252554 0.160643 0.429753 0.068 Uiso 1 1 calc R U . . .
H89C H 0.229441 0.175386 0.481676 0.068 Uiso 1 1 calc R U . . .
N11 N 0.16406(5) 0.21219(5) 0.30827(10) 0.0262(3) Uani 1 1 d . . . . .
C90 C 0.14872(6) 0.43070(6) 0.31431(12) 0.0281(4) Uani 1 1 d . . . . .
H90A H 0.156173 0.448829 0.358706 0.034 Uiso 1 1 calc R U . . .
H90B H 0.120376 0.415919 0.312542 0.034 Uiso 1 1 calc R U . . .
C91 C 0.16322(6) 0.40319(6) 0.33030(13) 0.0339(5) Uani 1 1 d . . . . .
H91A H 0.191314 0.417865 0.338126 0.041 Uiso 1 1 calc R U . . .
H91B H 0.157861 0.386236 0.284425 0.041 Uiso 1 1 calc R U . . .
C92 C 0.14421(7) 0.37884(7) 0.40257(13) 0.0373(5) Uani 1 1 d . . . . .
H92A H 0.150042 0.395773 0.448643 0.045 Uiso 1 1 calc R U . . .
H92B H 0.116077 0.364614 0.395207 0.045 Uiso 1 1 calc R U . . .
C93 C 0.15805(8) 0.35063(8) 0.41773(16) 0.0499(6) Uani 1 1 d . . . . .
H93A H 0.152711 0.334128 0.371832 0.075 Uiso 1 1 calc R U . . .
H93B H 0.144676 0.334837 0.463361 0.075 Uiso 1 1 calc R U . . .
H93C H 0.185695 0.364702 0.427779 0.075 Uiso 1 1 calc R U . . .
C94 C 0.15303(6) 0.42744(6) 0.16755(11) 0.0290(4) Uani 1 1 d . . . . .
H94A H 0.163679 0.443562 0.120275 0.035 Uiso 1 1 calc R U . . .
H94B H 0.165790 0.412001 0.173115 0.035 Uiso 1 1 calc R U . . .
C95 C 0.11056(6) 0.40036(6) 0.15458(12) 0.0321(4) Uani 1 1 d . . . . .
H95A H 0.098248 0.415124 0.137535 0.038 Uiso 1 1 calc R U . . .
H95B H 0.098480 0.387304 0.204320 0.038 Uiso 1 1 calc R U . . .
C96 C 0.10441(6) 0.37055(6) 0.09248(12) 0.0328(4) Uani 1 1 d . . . . .
H96A H 0.118789 0.383808 0.044633 0.039 Uiso 1 1 calc R U . . .
H96B H 0.114745 0.354378 0.111923 0.039 Uiso 1 1 calc R U . . .
C97 C 0.06243(7) 0.34518(7) 0.07203(14) 0.0412(5) Uani 1 1 d . . . . .
H97A H 0.059693 0.325753 0.034019 0.062 Uiso 1 1 calc R U . . .
H97B H 0.052517 0.360845 0.049358 0.062 Uiso 1 1 calc R U . . .
H97C H 0.047949 0.332538 0.119485 0.062 Uiso 1 1 calc R U . . .
C98 C 0.14413(6) 0.47798(6) 0.23442(12) 0.0287(4) Uani 1 1 d . . . . .
H98A H 0.148674 0.491981 0.284477 0.034 Uiso 1 1 calc R U . . .
H98B H 0.116140 0.460630 0.229286 0.034 Uiso 1 1 calc R U . . .
C99 C 0.15744(6) 0.50694(6) 0.16780(14) 0.0358(5) Uani 1 1 d . . . . .
H99A H 0.157150 0.494217 0.118036 0.043 Uiso 1 1 calc R U . . .
H99B H 0.184030 0.527686 0.177723 0.043 Uiso 1 1 calc R U . . .
C100 C 0.13090(7) 0.52397(7) 0.16111(15) 0.0418(5) Uani 1 1 d . . . . .
H10A H 0.126224 0.530687 0.214103 0.050 Uiso 1 1 calc R U . . .
H10B H 0.143975 0.547888 0.130081 0.050 Uiso 1 1 calc R U . . .
C101 C 0.09276(7) 0.49698(8) 0.12313(15) 0.0458(6) Uani 1 1 d . . . . .
H10C H 0.097066 0.491241 0.069605 0.069 Uiso 1 1 calc R U . . .
H10D H 0.076871 0.509082 0.121846 0.069 Uiso 1 1 calc R U . . .
H10E H 0.079664 0.473163 0.153383 0.069 Uiso 1 1 calc R U . . .
C102 C 0.20670(6) 0.47901(6) 0.23940(12) 0.0299(4) Uani 1 1 d . . . . .
H10F H 0.218146 0.462258 0.239171 0.036 Uiso 1 1 calc R U . . .
H10G H 0.214697 0.494228 0.190514 0.036 Uiso 1 1 calc R U . . .
C103 C 0.22302(6) 0.50634(6) 0.30839(13) 0.0335(4) Uani 1 1 d . . . . .
H10H H 0.218881 0.491500 0.357157 0.040 Uiso 1 1 calc R U . . .
H10I H 0.209483 0.521050 0.313512 0.040 Uiso 1 1 calc R U . . .
C104 C 0.26587(6) 0.53400(7) 0.29714(15) 0.0416(5) Uani 1 1 d . . . . .
H10J H 0.279161 0.519134 0.290430 0.050 Uiso 1 1 calc R U . . .
H10K H 0.269814 0.549133 0.248883 0.050 Uiso 1 1 calc R U . . .
C105 C 0.28334(7) 0.56114(8) 0.36618(16) 0.0478(6) Uani 1 1 d . . . . .
H10L H 0.310754 0.578288 0.356804 0.072 Uiso 1 1 calc R U . . .
H10M H 0.279858 0.546289 0.413952 0.072 Uiso 1 1 calc R U . . .
H10N H 0.270652 0.576345 0.372277 0.072 Uiso 1 1 calc R U . . .
N12 N 0.16324(5) 0.45378(5) 0.23874(10) 0.0267(3) Uani 1 1 d . . . . .
C106 C 0.28187(6) 0.43116(6) -0.24226(11) 0.0287(4) Uani 1 1 d . . . . .
H10O H 0.295305 0.416240 -0.241848 0.034 Uiso 1 1 calc R U . . .
H10P H 0.295459 0.452504 -0.279790 0.034 Uiso 1 1 calc R U . . .
C107 C 0.24134(6) 0.40538(6) -0.27216(12) 0.0304(4) Uani 1 1 d . . . . .
H10Q H 0.229549 0.421105 -0.285517 0.036 Uiso 1 1 calc R U . . .
H10R H 0.225669 0.387055 -0.230691 0.036 Uiso 1 1 calc R U . . .
C108 C 0.24191(6) 0.38333(6) -0.34476(13) 0.0347(4) Uani 1 1 d . . . . .
H10S H 0.257708 0.401806 -0.385909 0.042 Uiso 1 1 calc R U . . .
H10T H 0.253929 0.367847 -0.331149 0.042 Uiso 1 1 calc R U . . .
C109 C 0.20170(7) 0.35699(7) -0.37664(15) 0.0442(5) Uani 1 1 d . . . . .
H10U H 0.203027 0.341656 -0.419752 0.066 Uiso 1 1 calc R U . . .
H10V H 0.190832 0.372463 -0.395750 0.066 Uiso 1 1 calc R U . . .
H10W H 0.185430 0.339939 -0.334898 0.066 Uiso 1 1 calc R U . . .
C110 C 0.26494(6) 0.41690(6) -0.09981(12) 0.0284(4) Uani 1 1 d . . . . .
H11A H 0.268766 0.429418 -0.048143 0.034 Uiso 1 1 calc R U . . .
H11B H 0.237102 0.403262 -0.110972 0.034 Uiso 1 1 calc R U . . .
C111 C 0.27782(6) 0.38750(6) -0.09414(13) 0.0322(4) Uani 1 1 d . . . . .
H11C H 0.304821 0.400114 -0.076507 0.039 Uiso 1 1 calc R U . . .
H11D H 0.276236 0.376127 -0.146324 0.039 Uiso 1 1 calc R U . . .
C112 C 0.25238(6) 0.35587(6) -0.03609(12) 0.0327(4) Uani 1 1 d . . . . .
H11E H 0.251865 0.367711 0.014328 0.039 Uiso 1 1 calc R U . . .
H11F H 0.225859 0.341807 -0.056583 0.039 Uiso 1 1 calc R U . . .
C113 C 0.26653(7) 0.32772(7) -0.02209(14) 0.0406(5) Uani 1 1 d . . . . .
H11G H 0.267218 0.316024 -0.071901 0.061 Uiso 1 1 calc R U . . .
H11H H 0.249147 0.307690 0.014157 0.061 Uiso 1 1 calc R U . . .
H11I H 0.292331 0.341317 0.000476 0.061 Uiso 1 1 calc R U . . .
C114 C 0.32801(5) 0.47173(6) -0.14462(12) 0.0285(4) Uani 1 1 d . . . . .
H11J H 0.338552 0.454211 -0.142828 0.034 Uiso 1 1 calc R U . . .
H11K H 0.340449 0.489567 -0.188900 0.034 Uiso 1 1 calc R U . . .
C115 C 0.33905(6) 0.49494(6) -0.06926(12) 0.0308(4) Uani 1 1 d . . . . .
H11L H 0.322827 0.478803 -0.025672 0.037 Uiso 1 1 calc R U . . .
H11M H 0.334893 0.517038 -0.075082 0.037 Uiso 1 1 calc R U . . .
C116 C 0.38103(6) 0.50912(7) -0.05119(15) 0.0432(5) Uani 1 1 d . . . . .
H11N H 0.384751 0.486795 -0.044425 0.052 Uiso 1 1 calc R U . . .
H11O H 0.396881 0.524261 -0.096124 0.052 Uiso 1 1 calc R U . . .
C117 C 0.39460(8) 0.53372(8) 0.02227(18) 0.0572(7) Uani 1 1 d . . . . .
H11P H 0.390740 0.555735 0.016120 0.086 Uiso 1 1 calc R U . . .
H11Q H 0.421888 0.542813 0.030551 0.086 Uiso 1 1 calc R U . . .
H11R H 0.379920 0.518455 0.067442 0.086 Uiso 1 1 calc R U . . .
C118 C 0.26662(5) 0.47281(6) -0.15823(12) 0.0289(4) Uani 1 1 d . . . . .
H11S H 0.238659 0.456120 -0.165683 0.035 Uiso 1 1 calc R U . . .
H11T H 0.270650 0.484125 -0.105236 0.035 Uiso 1 1 calc R U . . .
C119 C 0.28106(6) 0.50497(6) -0.21766(13) 0.0322(4) Uani 1 1 d . . . . .
H11U H 0.273568 0.494018 -0.270895 0.039 Uiso 1 1 calc R U . . .
H11V H 0.309383 0.520119 -0.215473 0.039 Uiso 1 1 calc R U . . .
C120 C 0.26448(7) 0.53118(6) -0.20134(14) 0.0376(5) Uani 1 1 d . . . . .
H12A H 0.236173 0.515599 -0.199754 0.045 Uiso 1 1 calc R U . . .
H12B H 0.273408 0.543357 -0.149448 0.045 Uiso 1 1 calc R U . . .
C121 C 0.27631(7) 0.56206(7) -0.26308(16) 0.0467(6) Uani 1 1 d . . . . .
H12C H 0.268014 0.550120 -0.314700 0.070 Uiso 1 1 calc R U . . .
H12D H 0.304240 0.578510 -0.262643 0.070 Uiso 1 1 calc R U . . .
H12E H 0.264311 0.577530 -0.251834 0.070 Uiso 1 1 calc R U . . .
N13 N 0.28514(4) 0.44801(5) -0.16149(9) 0.0263(3) Uani 1 1 d . . . . .
C122 C 0.37738(6) 0.47583(6) 0.25492(12) 0.0322(4) Uani 1 1 d . . . . .
H12F H 0.362103 0.447510 0.253057 0.039 Uiso 1 1 calc R U . . .
H12G H 0.366408 0.485836 0.215921 0.039 Uiso 1 1 calc R U . . .
C123 C 0.41812(7) 0.48819(6) 0.23121(13) 0.0342(4) Uani 1 1 d . . . . .
H12H H 0.431380 0.483758 0.275285 0.041 Uiso 1 1 calc R U . . .
H12I H 0.431961 0.515971 0.219448 0.041 Uiso 1 1 calc R U . . .
C124 C 0.41915(8) 0.46611(7) 0.15940(14) 0.0444(6) Uani 1 1 d . . . . .
H12J H 0.403376 0.438251 0.169435 0.053 Uiso 1 1 calc R U . . .
H12K H 0.408013 0.472386 0.114026 0.053 Uiso 1 1 calc R U . . .
C125 C 0.46010(9) 0.47607(7) 0.14012(16) 0.0535(7) Uani 1 1 d . . . . .
H12L H 0.459848 0.460796 0.095260 0.080 Uiso 1 1 calc R U . . .
H12M H 0.471358 0.470435 0.185452 0.080 Uiso 1 1 calc R U . . .
H12N H 0.475379 0.503373 0.127279 0.080 Uiso 1 1 calc R U . . .
C126 C 0.39277(6) 0.53227(6) 0.34058(12) 0.0296(4) Uani 1 1 d . . . . .
H12O H 0.420691 0.542767 0.334392 0.036 Uiso 1 1 calc R U . . .
H12P H 0.388467 0.539281 0.393608 0.036 Uiso 1 1 calc R U . . .
C127 C 0.37994(6) 0.55148(6) 0.28106(13) 0.0327(4) Uani 1 1 d . . . . .
H12Q H 0.351620 0.538752 0.281165 0.039 Uiso 1 1 calc R U . . .
H12R H 0.388229 0.548665 0.228145 0.039 Uiso 1 1 calc R U . . .
C128 C 0.39684(6) 0.59395(6) 0.29981(14) 0.0372(5) Uani 1 1 d . . . . .
H12S H 0.387233 0.596637 0.351373 0.045 Uiso 1 1 calc R U . . .
H12T H 0.425083 0.606226 0.303217 0.045 Uiso 1 1 calc R U . . .
C129 C 0.38642(7) 0.61437(7) 0.23800(16) 0.0462(6) Uani 1 1 d . . . . .
H12U H 0.395576 0.611452 0.186743 0.069 Uiso 1 1 calc R U . . .
H12V H 0.398445 0.641649 0.251055 0.069 Uiso 1 1 calc R U . . .
H12W H 0.358530 0.603157 0.236389 0.069 Uiso 1 1 calc R U . . .
C130 C 0.32998(6) 0.47084(6) 0.34973(13) 0.0344(4) Uani 1 1 d . . . . .
H13A H 0.318513 0.476529 0.304097 0.041 Uiso 1 1 calc R U . . .
H13B H 0.318703 0.442681 0.352228 0.041 Uiso 1 1 calc R U . . .
C131 C 0.31857(6) 0.48384(7) 0.42328(14) 0.0403(5) Uani 1 1 d . . . . .
H13C H 0.323413 0.510273 0.416099 0.048 Uiso 1 1 calc R U . . .
H13D H 0.334146 0.483818 0.468055 0.048 Uiso 1 1 calc R U . . .
C132 C 0.27608(7) 0.45683(9) 0.4403(2) 0.0603(7) Uani 1 1 d . . . . .
H13E H 0.271465 0.430447 0.446902 0.072 Uiso 1 1 calc R U . . .
H13F H 0.260751 0.456825 0.394983 0.072 Uiso 1 1 calc R U . . .
C133 C 0.26267(11) 0.46862(11) 0.5147(2) 0.0814(11) Uani 1 1 d . . . . .
H13G H 0.265705 0.494100 0.507092 0.122 Uiso 1 1 calc R U . . .
H13H H 0.278152 0.469212 0.559453 0.122 Uiso 1 1 calc R U . . .
H13I H 0.235646 0.450018 0.524647 0.122 Uiso 1 1 calc R U . . .
C134 C 0.39112(6) 0.47629(6) 0.39860(12) 0.0285(4) Uani 1 1 d . . . . .
H13J H 0.419293 0.491112 0.392078 0.034 Uiso 1 1 calc R U . . .
H13K H 0.385103 0.483097 0.450268 0.034 Uiso 1 1 calc R U . . .
C135 C 0.37871(6) 0.43410(6) 0.39941(12) 0.0312(4) Uani 1 1 d . . . . .
H13L H 0.382732 0.426208 0.347030 0.037 Uiso 1 1 calc R U . . .
H13M H 0.351077 0.418834 0.412090 0.037 Uiso 1 1 calc R U . . .
C136 C 0.40196(6) 0.42655(6) 0.46045(12) 0.0320(4) Uani 1 1 d . . . . .
H13N H 0.428962 0.438715 0.442990 0.038 Uiso 1 1 calc R U . . .
H13O H 0.401417 0.438584 0.510584 0.038 Uiso 1 1 calc R U . . .
C137 C 0.38672(7) 0.38394(7) 0.47382(14) 0.0398(5) Uani 1 1 d . . . . .
H13P H 0.386316 0.371686 0.424018 0.060 Uiso 1 1 calc R U . . .
H13Q H 0.360680 0.372125 0.495097 0.060 Uiso 1 1 calc R U . . .
H13R H 0.403369 0.380618 0.510950 0.060 Uiso 1 1 calc R U . . .
N14 N 0.37308(5) 0.48895(5) 0.33556(10) 0.0281(3) Uani 1 1 d . . . . .
C138 C 0.50392(6) 0.59649(6) 0.66870(12) 0.0302(4) Uani 1 1 d . . . . .
H13S H 0.490964 0.568426 0.676819 0.036 Uiso 1 1 calc R U . . .
H13T H 0.492685 0.601109 0.621306 0.036 Uiso 1 1 calc R U . . .
C139 C 0.54633(6) 0.61115(6) 0.65334(13) 0.0324(4) Uani 1 1 d . . . . .
H13U H 0.559166 0.611435 0.702937 0.039 Uiso 1 1 calc R U . . .
H13V H 0.558571 0.637716 0.633163 0.039 Uiso 1 1 calc R U . . .
C140 C 0.55122(6) 0.58560(6) 0.59386(12) 0.0333(4) Uani 1 1 d . . . . .
H14A H 0.540157 0.559390 0.615484 0.040 Uiso 1 1 calc R U . . .
H14B H 0.536963 0.584093 0.545552 0.040 Uiso 1 1 calc R U . . .
C141 C 0.59322(7) 0.60078(7) 0.57368(14) 0.0409(5) Uani 1 1 d . . . . .
H14C H 0.595299 0.583132 0.537223 0.061 Uiso 1 1 calc R U . . .
H14D H 0.607535 0.602886 0.621558 0.061 Uiso 1 1 calc R U . . .
H14E H 0.603838 0.626084 0.549274 0.061 Uiso 1 1 calc R U . . .
C142 C 0.51630(6) 0.65799(6) 0.73278(13) 0.0315(4) Uani 1 1 d . . . . .
H14F H 0.512140 0.668461 0.781863 0.038 Uiso 1 1 calc R U . . .
H14G H 0.544090 0.667290 0.728575 0.038 Uiso 1 1 calc R U . . .
C143 C 0.50454(7) 0.67391(6) 0.66437(14) 0.0402(5) Uani 1 1 d . . . . .
H14H H 0.478205 0.669152 0.672795 0.048 Uiso 1 1 calc R U . . .
H14I H 0.504700 0.660787 0.615505 0.048 Uiso 1 1 calc R U . . .
C144 C 0.53240(7) 0.71715(6) 0.65662(16) 0.0458(6) Uani 1 1 d . . . . .
H14J H 0.520267 0.728611 0.624469 0.055 Uiso 1 1 calc R U . . .
H14K H 0.537337 0.729001 0.709205 0.055 Uiso 1 1 calc R U . . .
C145 C 0.56951(9) 0.72617(7) 0.62034(17) 0.0541(7) Uani 1 1 d . . . . .
H14L H 0.564975 0.715680 0.567164 0.081 Uiso 1 1 calc R U . . .
H14M H 0.581609 0.714745 0.651667 0.081 Uiso 1 1 calc R U . . .
H14N H 0.586417 0.754017 0.618271 0.081 Uiso 1 1 calc R U . . .
C146 C 0.45197(6) 0.59832(6) 0.73961(12) 0.0308(4) Uani 1 1 d . . . . .
H14O H 0.444561 0.605800 0.690291 0.037 Uiso 1 1 calc R U . . .
H14P H 0.439188 0.570004 0.740421 0.037 Uiso 1 1 calc R U . . .
C147 C 0.43694(6) 0.61121(6) 0.80782(13) 0.0350(4) Uani 1 1 d . . . . .
H14Q H 0.451114 0.639542 0.810618 0.042 Uiso 1 1 calc R U . . .
H14R H 0.441393 0.601245 0.857293 0.042 Uiso 1 1 calc R U . . .
C148 C 0.39429(6) 0.59691(7) 0.79875(15) 0.0424(5) Uani 1 1 d . . . . .
H14S H 0.390042 0.607638 0.750148 0.051 Uiso 1 1 calc R U . . .
H14T H 0.380323 0.568644 0.793775 0.051 Uiso 1 1 calc R U . . .
C149 C 0.37831(7) 0.60822(8) 0.86791(16) 0.0485(6) Uani 1 1 d . . . . .
H14U H 0.350787 0.598082 0.860364 0.073 Uiso 1 1 calc R U . . .
H14V H 0.391369 0.636220 0.871777 0.073 Uiso 1 1 calc R U . . .
H14W H 0.382470 0.597659 0.916158 0.073 Uiso 1 1 calc R U . . .
C150 C 0.50859(6) 0.60545(6) 0.81498(12) 0.0290(4) Uani 1 1 d . . . . .
H15A H 0.536703 0.616480 0.812102 0.035 Uiso 1 1 calc R U . . .
H15B H 0.503323 0.618519 0.858220 0.035 Uiso 1 1 calc R U . . .
C151 C 0.49045(6) 0.56315(6) 0.83530(13) 0.0327(4) Uani 1 1 d . . . . .
H15C H 0.493644 0.549179 0.790948 0.039 Uiso 1 1 calc R U . . .
H15D H 0.462677 0.552273 0.844665 0.039 Uiso 1 1 calc R U . . .
C152 C 0.50930(7) 0.55810(7) 0.90846(13) 0.0371(5) Uani 1 1 d . . . . .
H15E H 0.537035 0.568887 0.898669 0.045 Uiso 1 1 calc R U . . .
H15F H 0.506415 0.572480 0.952374 0.045 Uiso 1 1 calc R U . . .
C153 C 0.49157(8) 0.51605(7) 0.93122(16) 0.0479(6) Uani 1 1 d . . . . .
H15G H 0.493364 0.501538 0.887015 0.072 Uiso 1 1 calc R U . . .
H15H H 0.464582 0.505850 0.945069 0.072 Uiso 1 1 calc R U . . .
H15I H 0.505346 0.513732 0.976223 0.072 Uiso 1 1 calc R U . . .
N15 N 0.49510(5) 0.61441(5) 0.73878(10) 0.0282(3) Uani 1 1 d . . . . .
O7 O 0.13079(5) 0.27078(4) 0.51857(10) 0.0365(3) Uani 1 1 d . . . . .
H7A H 0.1363(9) 0.2536(9) 0.5421(19) 0.055 Uiso 1 1 d . U . . .
H7B H 0.1098(9) 0.2563(9) 0.4967(19) 0.055 Uiso 1 1 d . U . . .
O8 O 0.19556(5) 0.39624(4) 0.03082(10) 0.0371(3) Uani 1 1 d . . . . .
H8A H 0.1906(8) 0.4129(9) -0.0011(18) 0.056 Uiso 1 1 d . U . . .
H8B H 0.2190(9) 0.4133(9) 0.0563(18) 0.056 Uiso 1 1 d . U . . .
O9 O 0.45937(5) 0.52230(4) 0.53559(10) 0.0359(3) Uani 1 1 d . . . . .
H9A H 0.4639(9) 0.5431(9) 0.5093(18) 0.054 Uiso 1 1 d . U . . .
H9B H 0.4345(9) 0.5165(8) 0.5501(18) 0.054 Uiso 1 1 d . U . . .

loop_
_atom_site_aniso_label
_atom_site_aniso_U_11
_atom_site_aniso_U_22
_atom_site_aniso_U_33
_atom_site_aniso_U_23
_atom_site_aniso_U_13
_atom_site_aniso_U_12
C1 0.0427(12) 0.0258(10) 0.0417(13) -0.0037(9) -0.0098(10) 0.0143(9)
C2 0.0400(11) 0.0294(10) 0.0317(12) 0.0009(8) -0.0059(9) 0.0186(9)
C3 0.0283(9) 0.0283(10) 0.0227(10) 0.0018(7) 0.0007(7) 0.0148(8)
C4 0.0267(9) 0.0287(9) 0.0239(10) 0.0017(7) 0.0000(7) 0.0136(8)
C5 0.0332(10) 0.0318(10) 0.0305(11) -0.0026(8) -0.0067(8) 0.0142(9)
C6 0.0278(9) 0.0303(10) 0.0202(9) -0.0018(7) -0.0004(7) 0.0146(8)
C7 0.0257(9) 0.0330(10) 0.0243(10) 0.0003(8) -0.0004(7) 0.0151(8)
C8 0.0261(9) 0.0272(9) 0.0254(10) 0.0036(7) -0.0008(7) 0.0138(8)
C9 0.0295(10) 0.0275(9) 0.0243(10) 0.0014(7) 0.0014(7) 0.0155(8)
C10 0.0258(9) 0.0321(10) 0.0282(10) 0.0032(8) 0.0012(7) 0.0160(8)
C11 0.0236(9) 0.0266(9) 0.0273(10) 0.0009(8) -0.0026(7) 0.0084(8)
C12 0.0296(10) 0.0280(9) 0.0266(10) -0.0018(7) 0.0011(7) 0.0144(8)
C13 0.0226(9) 0.0297(10) 0.0305(10) 0.0011(8) 0.0024(7) 0.0142(8)
C14 0.0277(9) 0.0291(9) 0.0251(10) -0.0040(7) -0.0044(7) 0.0144(8)
C15 0.0263(9) 0.0307(9) 0.0212(9) -0.0023(7) -0.0014(7) 0.0125(8)
C16 0.0260(9) 0.0299(9) 0.0297(10) -0.0054(8) -0.0019(7) 0.0153(8)
C17 0.0304(9) 0.0263(9) 0.0285(10) 0.0014(7) -0.0019(8) 0.0153(8)
C18 0.0345(10) 0.0376(11) 0.0261(10) 0.0033(8) 0.0059(8) 0.0200(9)
C19 0.0335(10) 0.0368(10) 0.0299(10) -0.0017(8) 0.0016(8) 0.0240(9)
F1 0.0346(6) 0.0375(6) 0.0290(6) -0.0046(5) 0.0005(5) 0.0202(5)
F2 0.0253(6) 0.0414(7) 0.0389(7) -0.0020(5) 0.0011(5) 0.0176(5)
F3 0.0271(6) 0.0396(7) 0.0347(7) -0.0065(5) -0.0050(5) 0.0126(5)
F4 0.0326(6) 0.0396(7) 0.0367(7) -0.0125(5) -0.0019(5) 0.0166(5)
F5 0.0242(6) 0.0409(7) 0.0412(7) -0.0070(5) 0.0007(5) 0.0163(5)
F6 0.0328(6) 0.0388(6) 0.0263(6) 0.0031(5) 0.0037(4) 0.0190(5)
F7 0.0356(6) 0.0394(6) 0.0347(7) 0.0021(5) 0.0049(5) 0.0255(5)
F8 0.0409(7) 0.0354(6) 0.0350(7) 0.0076(5) 0.0038(5) 0.0243(5)
F9 0.0578(8) 0.0596(9) 0.0375(7) 0.0202(6) 0.0223(6) 0.0405(7)
F10 0.0510(8) 0.0581(8) 0.0401(7) 0.0116(6) 0.0148(6) 0.0428(7)
N1 0.0267(8) 0.0293(8) 0.0205(8) 0.0000(6) -0.0007(6) 0.0150(7)
N2 0.0271(8) 0.0293(8) 0.0286(9) 0.0000(7) -0.0036(6) 0.0146(7)
N3 0.0349(9) 0.0323(8) 0.0225(8) -0.0013(6) -0.0039(6) 0.0197(7)
O1 0.0370(8) 0.0308(7) 0.0357(8) 0.0034(6) -0.0086(6) 0.0177(6)
O2 0.0438(8) 0.0380(8) 0.0326(8) -0.0086(6) -0.0157(6) 0.0230(7)
C20 0.0450(12) 0.0256(10) 0.0470(13) -0.0022(9) -0.0123(10) 0.0141(9)
C21 0.0342(10) 0.0292(10) 0.0378(12) -0.0017(8) -0.0096(9) 0.0121(9)
C22 0.0265(9) 0.0289(9) 0.0237(10) 0.0004(7) -0.0004(7) 0.0135(8)
C23 0.0267(8) 0.0299(5) 0.0239(8) -0.0009(5) -0.0020(5) 0.0153(6)
C24 0.0404(11) 0.0299(10) 0.0363(12) 0.0001(8) -0.0068(9) 0.0198(9)
C25 0.0286(9) 0.0282(9) 0.0232(10) 0.0008(7) 0.0002(7) 0.0148(8)
C26 0.0307(10) 0.0291(10) 0.0239(10) 0.0015(7) 0.0012(7) 0.0165(8)
C27A 0.0253(12) 0.0284(9) 0.0233(8) -0.0026(7) -0.0029(7) 0.0142(9)
C27B 0.0253(15) 0.0271(13) 0.0249(19) -0.0040(14) -0.0025(12) 0.0129(13)
C28B 0.0337(19) 0.030(2) 0.031(2) 0.0004(18) 0.0049(16) 0.0188(18)
C29B 0.0330(19) 0.028(2) 0.031(2) 0.000(2) 0.0039(18) 0.0175(19)
C30B 0.026(2) 0.017(3) 0.026(2) -0.008(2) -0.0024(18) 0.0088(19)
C31B 0.031(2) 0.035(3) 0.038(3) 0.007(2) 0.006(2) 0.020(2)
C32B 0.0264(17) 0.027(2) 0.029(3) -0.001(2) 0.0002(17) 0.0136(18)
C28A 0.0400(14) 0.0405(15) 0.0305(9) 0.0064(9) 0.0077(9) 0.0279(13)
C29A 0.0413(15) 0.0409(16) 0.0304(10) 0.0071(11) 0.0081(10) 0.0282(14)
C30A 0.0310(13) 0.0301(16) 0.0284(11) 0.0017(11) 0.0021(10) 0.0179(13)
C31A 0.0252(11) 0.0270(13) 0.0276(9) -0.0003(8) -0.0002(8) 0.0138(10)
C32A 0.0249(10) 0.0266(12) 0.0267(9) -0.0005(8) -0.0003(7) 0.0132(9)
C33 0.0284(9) 0.0265(9) 0.0244(10) 0.0022(7) -0.0015(7) 0.0134(8)
C34 0.0347(10) 0.0290(9) 0.0228(10) -0.0012(7) -0.0016(7) 0.0189(8)
C35 0.0257(9) 0.0318(10) 0.0301(10) 0.0026(8) 0.0014(7) 0.0165(8)
C36 0.0269(10) 0.0288(10) 0.0281(11) 0.0005(8) -0.0036(7) 0.0110(8)
C37 0.0311(10) 0.0295(10) 0.0267(10) -0.0028(8) 0.0004(8) 0.0143(8)
C38 0.0253(9) 0.0312(10) 0.0284(10) 0.0014(8) 0.0017(7) 0.0139(8)
F21A 0.0676(17) 0.069(2) 0.0472(11) 0.0237(11) 0.0265(10) 0.0559(17)
F21B 0.045(2) 0.048(3) 0.050(3) 0.018(2) 0.0196(18) 0.033(2)
F22A 0.0753(18) 0.070(2) 0.0456(11) 0.0273(12) 0.0309(11) 0.0571(17)
F22B 0.051(3) 0.049(3) 0.051(3) 0.020(2) 0.023(2) 0.036(2)
F23A 0.0406(18) 0.0272(15) 0.0298(19) 0.0050(15) 0.0021(15) 0.0196(13)
F23B 0.044(3) 0.049(4) 0.044(4) 0.016(3) 0.015(3) 0.033(3)
F24A 0.0379(11) 0.0407(14) 0.0383(11) 0.0077(10) 0.0092(9) 0.0269(11)
F24B 0.038(2) 0.048(4) 0.046(4) 0.015(3) 0.013(2) 0.029(3)
F25A 0.0370(9) 0.0395(13) 0.0326(9) 0.0078(8) 0.0082(7) 0.0242(9)
F25B 0.038(2) 0.038(3) 0.042(3) 0.010(2) 0.0123(19) 0.025(2)
F26 0.0390(6) 0.0395(6) 0.0298(6) -0.0074(5) -0.0025(5) 0.0237(5)
F27 0.0283(6) 0.0482(7) 0.0402(7) -0.0061(5) -0.0007(5) 0.0224(5)
F28 0.0271(6) 0.0374(6) 0.0363(7) -0.0076(5) -0.0064(5) 0.0122(5)
F29 0.0339(6) 0.0409(7) 0.0367(7) -0.0143(5) -0.0027(5) 0.0176(5)
F30 0.0256(5) 0.0418(7) 0.0406(7) -0.0088(5) -0.0002(5) 0.0169(5)
N4 0.0262(8) 0.0271(8) 0.0228(8) -0.0001(6) -0.0001(6) 0.0139(7)
N5A 0.0320(15) 0.0308(6) 0.0261(9) -0.0020(5) -0.0047(9) 0.0175(7)
N5B 0.0271(11) 0.0301(6) 0.0278(16) -0.0016(6) -0.0015(10) 0.0150(6)
N6 0.0285(8) 0.0286(8) 0.0284(9) -0.0019(6) -0.0052(6) 0.0138(7)
O3A 0.0448(15) 0.0374(10) 0.0330(11) -0.0080(9) -0.0148(11) 0.0237(11)
O3B 0.0318(15) 0.0327(17) 0.037(4) -0.005(2) -0.010(2) 0.0176(15)
O4 0.0387(8) 0.0312(7) 0.0413(9) 0.0030(6) -0.0114(6) 0.0188(6)
C39 0.0459(12) 0.0377(11) 0.0443(13) 0.0088(10) 0.0114(10) 0.0280(10)
C40 0.0342(11) 0.0397(11) 0.0378(12) 0.0056(9) 0.0086(9) 0.0223(9)
C41 0.0270(9) 0.0295(9) 0.0244(10) 0.0002(7) 0.0008(7) 0.0137(8)
C42 0.0266(9) 0.0276(9) 0.0263(10) 0.0004(7) 0.0010(7) 0.0128(8)
C43 0.0397(11) 0.0307(10) 0.0350(11) 0.0059(8) 0.0063(9) 0.0189(9)
C44 0.0274(9) 0.0290(9) 0.0223(10) 0.0007(7) -0.0003(7) 0.0131(8)
C45 0.0287(9) 0.0280(9) 0.0213(9) 0.0010(7) -0.0005(7) 0.0124(8)
C46 0.0296(9) 0.0301(10) 0.0237(10) 0.0026(7) 0.0050(7) 0.0158(8)
C47 0.0264(9) 0.0319(10) 0.0222(9) 0.0008(7) 0.0015(7) 0.0145(8)
C48 0.0256(9) 0.0251(9) 0.0282(10) -0.0011(7) 0.0011(7) 0.0107(8)
C49 0.0288(9) 0.0255(9) 0.0290(10) 0.0042(7) 0.0026(8) 0.0137(8)
C50 0.0349(10) 0.0311(10) 0.0257(10) -0.0011(8) -0.0053(8) 0.0151(9)
C51 0.0326(10) 0.0241(9) 0.0316(11) -0.0018(8) -0.0001(8) 0.0105(8)
C52 0.0271(9) 0.0277(9) 0.0256(10) 0.0049(7) 0.0021(7) 0.0138(8)
C53 0.0328(10) 0.0282(9) 0.0234(10) 0.0005(7) 0.0004(8) 0.0157(8)
C54 0.0232(9) 0.0261(9) 0.0300(10) 0.0035(7) -0.0031(7) 0.0078(8)
C55 0.0266(9) 0.0344(10) 0.0280(10) 0.0056(8) 0.0043(7) 0.0166(8)
C56 0.0337(10) 0.0320(10) 0.0267(10) -0.0026(8) -0.0001(8) 0.0180(9)
C57 0.0252(9) 0.0283(9) 0.0290(10) 0.0009(8) -0.0004(7) 0.0112(8)
F31 0.0461(7) 0.0254(6) 0.0391(7) -0.0025(5) -0.0106(6) 0.0082(5)
F32 0.0506(8) 0.0343(6) 0.0381(7) 0.0000(5) -0.0181(6) 0.0135(6)
F33 0.0375(6) 0.0269(6) 0.0345(7) 0.0030(5) -0.0052(5) 0.0149(5)
F34 0.0344(6) 0.0250(5) 0.0354(7) -0.0023(5) -0.0050(5) 0.0101(5)
F35 0.0338(6) 0.0348(6) 0.0278(6) 0.0011(5) -0.0046(5) 0.0148(5)
F36 0.0354(6) 0.0322(6) 0.0283(6) -0.0053(5) -0.0008(5) 0.0132(5)
F37 0.0261(6) 0.0342(6) 0.0409(7) -0.0026(5) -0.0011(5) 0.0062(5)
F38 0.0270(6) 0.0431(7) 0.0367(7) 0.0013(5) 0.0057(5) 0.0169(5)
F39 0.0384(7) 0.0401(7) 0.0392(7) -0.0113(5) 0.0028(5) 0.0192(6)
F40 0.0274(6) 0.0322(6) 0.0470(8) -0.0089(5) 0.0009(5) 0.0080(5)
N7 0.0263(8) 0.0267(8) 0.0235(8) 0.0006(6) -0.0002(6) 0.0125(7)
N8 0.0327(9) 0.0275(8) 0.0266(9) 0.0041(6) 0.0059(7) 0.0143(7)
N9 0.0289(8) 0.0284(8) 0.0273(9) 0.0034(6) 0.0054(7) 0.0139(7)
O5 0.0443(8) 0.0369(8) 0.0356(8) 0.0078(6) 0.0163(7) 0.0218(7)
O6 0.0372(8) 0.0328(7) 0.0386(9) 0.0130(6) 0.0096(6) 0.0182(6)
C58 0.0274(9) 0.0287(10) 0.0212(9) 0.0006(7) 0.0036(7) 0.0093(8)
C59 0.0313(10) 0.0308(10) 0.0257(10) -0.0004(8) -0.0008(8) 0.0128(8)
C60 0.0337(10) 0.0330(11) 0.0265(11) -0.0006(8) -0.0008(8) 0.0120(9)
C61 0.0447(12) 0.0351(11) 0.0343(12) 0.0040(9) -0.0012(9) 0.0168(10)
C62 0.0305(10) 0.0312(10) 0.0211(10) -0.0015(7) 0.0013(7) 0.0160(8)
C63 0.0296(10) 0.0328(10) 0.0263(10) -0.0019(8) 0.0012(8) 0.0172(8)
C64 0.0380(11) 0.0356(11) 0.0265(11) -0.0054(8) -0.0030(8) 0.0209(9)
C65 0.0467(13) 0.0449(13) 0.0437(14) -0.0159(10) -0.0140(10) 0.0282(11)
C66 0.0257(9) 0.0299(10) 0.0269(10) -0.0022(8) 0.0030(7) 0.0120(8)
C67 0.0299(10) 0.0332(10) 0.0283(11) -0.0005(8) 0.0022(8) 0.0149(9)
C68 0.0333(11) 0.0349(11) 0.0390(12) 0.0005(9) 0.0040(9) 0.0171(9)
C69 0.0421(13) 0.0398(12) 0.0500(15) 0.0030(10) 0.0033(10) 0.0227(11)
C70 0.0228(9) 0.0311(10) 0.0265(10) 0.0014(8) 0.0010(7) 0.0100(8)
C71 0.0310(10) 0.0306(10) 0.0287(11) -0.0011(8) -0.0029(8) 0.0109(8)
C72 0.0322(11) 0.0426(12) 0.0376(13) -0.0041(10) -0.0084(9) 0.0109(10)
C73 0.0603(17) 0.0470(14) 0.0555(17) -0.0156(12) -0.0270(13) 0.0219(13)
N10 0.0237(8) 0.0293(8) 0.0227(8) -0.0002(6) 0.0014(6) 0.0111(7)
C74 0.0299(10) 0.0335(10) 0.0238(10) 0.0026(8) 0.0031(7) 0.0174(8)
C75 0.0367(11) 0.0384(11) 0.0298(11) 0.0064(8) 0.0053(8) 0.0232(9)
C76 0.0405(12) 0.0423(12) 0.0301(11) 0.0072(9) 0.0056(9) 0.0236(10)
C77 0.0556(15) 0.0506(14) 0.0488(15) 0.0174(11) 0.0066(11) 0.0323(12)
C78 0.0301(10) 0.0285(9) 0.0236(10) 0.0005(7) 0.0037(7) 0.0159(8)
C79 0.0311(10) 0.0335(10) 0.0303(11) -0.0004(8) 0.0025(8) 0.0158(9)
C80 0.0356(11) 0.0326(10) 0.0276(11) -0.0001(8) 0.0001(8) 0.0176(9)
C81 0.0400(12) 0.0395(12) 0.0343(12) -0.0021(9) -0.0016(9) 0.0161(10)
C82 0.0248(9) 0.0311(10) 0.0315(11) 0.0018(8) 0.0030(8) 0.0153(8)
C83 0.0298(10) 0.0362(11) 0.0303(11) -0.0031(8) 0.0008(8) 0.0177(9)
C84 0.0310(11) 0.0437(13) 0.0432(13) -0.0075(10) 0.0023(9) 0.0168(10)
C85 0.0351(12) 0.0507(14) 0.0471(15) -0.0115(11) -0.0003(10) 0.0161(11)
C86 0.0268(9) 0.0294(10) 0.0318(11) 0.0002(8) 0.0014(8) 0.0177(8)
C87 0.0349(11) 0.0337(10) 0.0356(12) 0.0055(9) 0.0027(9) 0.0193(9)
C88 0.0419(12) 0.0341(11) 0.0383(12) 0.0016(9) -0.0026(9) 0.0237(10)
C89 0.0519(14) 0.0501(14) 0.0464(14) -0.0055(11) -0.0128(11) 0.0346(12)
N11 0.0274(8) 0.0280(8) 0.0260(9) 0.0027(6) 0.0037(6) 0.0160(7)
C90 0.0319(10) 0.0322(10) 0.0228(10) 0.0047(7) 0.0054(7) 0.0179(8)
C91 0.0414(11) 0.0379(11) 0.0289(11) 0.0047(8) 0.0039(9) 0.0248(9)
C92 0.0442(12) 0.0385(11) 0.0310(11) 0.0071(9) 0.0035(9) 0.0221(10)
C93 0.0630(16) 0.0458(13) 0.0482(14) 0.0163(11) 0.0048(12) 0.0327(13)
C94 0.0342(10) 0.0330(10) 0.0237(10) 0.0007(8) 0.0030(7) 0.0197(9)
C95 0.0334(10) 0.0361(11) 0.0281(11) -0.0025(8) 0.0012(8) 0.0185(9)
C96 0.0398(11) 0.0352(11) 0.0270(10) 0.0006(8) -0.0004(8) 0.0215(9)
C97 0.0430(12) 0.0426(12) 0.0317(11) -0.0042(9) -0.0032(9) 0.0165(10)
C98 0.0299(9) 0.0326(10) 0.0304(10) 0.0009(8) 0.0005(8) 0.0206(8)
C99 0.0373(11) 0.0364(11) 0.0385(12) 0.0091(9) 0.0051(9) 0.0219(9)
C100 0.0525(13) 0.0411(12) 0.0436(13) 0.0030(10) -0.0031(10) 0.0324(11)
C101 0.0544(14) 0.0588(15) 0.0404(13) -0.0076(11) -0.0105(10) 0.0405(13)
C102 0.0275(10) 0.0349(10) 0.0299(11) 0.0028(8) 0.0043(8) 0.0175(8)
C103 0.0285(10) 0.0395(11) 0.0318(11) 0.0003(8) 0.0019(8) 0.0166(9)
C104 0.0305(11) 0.0459(13) 0.0446(13) -0.0039(10) 0.0024(9) 0.0163(10)
C105 0.0343(12) 0.0497(14) 0.0498(15) -0.0032(11) -0.0027(10) 0.0137(10)
N12 0.0291(8) 0.0303(8) 0.0249(9) 0.0010(6) 0.0031(6) 0.0181(7)
C106 0.0303(10) 0.0345(10) 0.0223(10) -0.0019(8) 0.0022(7) 0.0170(8)
C107 0.0293(10) 0.0330(10) 0.0293(11) -0.0043(8) -0.0004(8) 0.0159(8)
C108 0.0380(11) 0.0363(11) 0.0312(11) -0.0054(8) -0.0013(8) 0.0198(9)
C109 0.0473(13) 0.0436(12) 0.0437(13) -0.0151(10) -0.0139(10) 0.0243(11)
C110 0.0265(9) 0.0298(10) 0.0244(10) 0.0010(7) 0.0032(7) 0.0107(8)
C111 0.0284(10) 0.0322(10) 0.0324(11) 0.0026(8) 0.0034(8) 0.0123(8)
C112 0.0308(10) 0.0315(10) 0.0296(11) 0.0027(8) 0.0008(8) 0.0111(8)
C113 0.0420(12) 0.0403(12) 0.0370(12) 0.0055(9) 0.0002(9) 0.0188(10)
C114 0.0227(9) 0.0304(10) 0.0289(10) 0.0006(8) 0.0016(7) 0.0107(8)
C115 0.0296(10) 0.0313(10) 0.0283(10) 0.0006(8) -0.0002(8) 0.0127(8)
C116 0.0317(11) 0.0444(13) 0.0447(14) -0.0042(10) -0.0080(9) 0.0126(10)
C117 0.0527(15) 0.0510(15) 0.0594(17) -0.0135(13) -0.0269(13) 0.0195(12)
C118 0.0257(9) 0.0312(10) 0.0296(10) -0.0031(8) 0.0024(7) 0.0141(8)
C119 0.0306(10) 0.0343(10) 0.0328(11) 0.0007(8) 0.0043(8) 0.0170(9)
C120 0.0380(11) 0.0382(11) 0.0398(12) 0.0008(9) 0.0068(9) 0.0216(9)
C121 0.0486(13) 0.0430(13) 0.0566(16) 0.0102(11) 0.0106(11) 0.0291(11)
N13 0.0233(8) 0.0287(8) 0.0244(8) -0.0012(6) 0.0024(6) 0.0112(7)
C122 0.0368(11) 0.0309(10) 0.0250(10) -0.0051(8) -0.0062(8) 0.0139(9)
C123 0.0423(12) 0.0305(10) 0.0270(11) -0.0018(8) 0.0032(9) 0.0163(9)
C124 0.0648(16) 0.0437(13) 0.0313(12) -0.0069(10) -0.0019(11) 0.0320(12)
C125 0.0766(19) 0.0412(13) 0.0462(15) 0.0034(11) 0.0242(13) 0.0319(13)
C126 0.0284(9) 0.0285(10) 0.0287(10) -0.0042(8) -0.0030(8) 0.0118(8)
C127 0.0310(10) 0.0306(10) 0.0334(11) -0.0017(8) -0.0062(8) 0.0130(8)
C128 0.0370(11) 0.0357(11) 0.0391(12) -0.0062(9) -0.0082(9) 0.0184(9)
C129 0.0481(13) 0.0355(12) 0.0552(15) -0.0004(10) -0.0120(11) 0.0211(10)
C130 0.0240(9) 0.0334(10) 0.0412(12) 0.0028(9) -0.0037(8) 0.0108(8)
C131 0.0329(11) 0.0469(12) 0.0445(13) 0.0087(10) 0.0044(9) 0.0224(10)
C132 0.0354(13) 0.0694(18) 0.077(2) 0.0183(15) 0.0150(13) 0.0268(13)
C133 0.074(2) 0.092(2) 0.096(3) 0.043(2) 0.048(2) 0.054(2)
C134 0.0276(9) 0.0363(10) 0.0231(10) -0.0020(8) -0.0037(7) 0.0171(8)
C135 0.0317(10) 0.0348(10) 0.0254(10) -0.0003(8) -0.0025(8) 0.0153(9)
C136 0.0338(10) 0.0392(11) 0.0264(10) 0.0013(8) 0.0006(8) 0.0207(9)
C137 0.0466(13) 0.0420(12) 0.0326(12) 0.0068(9) 0.0028(9) 0.0234(10)
N14 0.0271(8) 0.0289(8) 0.0264(9) -0.0034(6) -0.0049(6) 0.0126(7)
C138 0.0358(11) 0.0295(10) 0.0234(10) -0.0020(7) -0.0031(8) 0.0149(8)
C139 0.0350(11) 0.0313(10) 0.0296(11) -0.0011(8) -0.0026(8) 0.0156(9)
C140 0.0394(11) 0.0366(11) 0.0248(10) 0.0001(8) -0.0014(8) 0.0197(9)
C141 0.0421(12) 0.0500(13) 0.0330(12) -0.0018(10) 0.0009(9) 0.0247(11)
C142 0.0327(10) 0.0241(9) 0.0341(11) -0.0010(8) -0.0039(8) 0.0115(8)
C143 0.0424(12) 0.0305(11) 0.0432(13) 0.0020(9) -0.0081(10) 0.0148(9)
C144 0.0531(14) 0.0302(11) 0.0504(15) 0.0050(10) 0.0009(11) 0.0181(10)
C145 0.0632(17) 0.0387(13) 0.0527(16) 0.0040(11) 0.0104(13) 0.0198(12)
C146 0.0279(10) 0.0285(10) 0.0323(11) -0.0031(8) -0.0055(8) 0.0114(8)
C147 0.0323(10) 0.0330(10) 0.0365(12) -0.0043(9) -0.0030(9) 0.0140(9)
C148 0.0311(11) 0.0428(12) 0.0482(14) -0.0111(10) -0.0045(9) 0.0145(10)
C149 0.0376(12) 0.0528(14) 0.0530(15) -0.0052(11) 0.0037(11) 0.0210(11)
C150 0.0308(10) 0.0307(10) 0.0245(10) -0.0027(8) -0.0051(7) 0.0145(8)
C151 0.0349(10) 0.0294(10) 0.0318(11) 0.0009(8) -0.0043(8) 0.0147(9)
C152 0.0423(12) 0.0415(12) 0.0287(11) 0.0032(9) -0.0015(9) 0.0218(10)
C153 0.0519(14) 0.0485(14) 0.0463(14) 0.0159(11) 0.0018(11) 0.0275(12)
N15 0.0302(8) 0.0243(8) 0.0275(9) -0.0026(6) -0.0043(7) 0.0116(7)
O7 0.0321(8) 0.0292(7) 0.0474(10) 0.0040(6) -0.0041(7) 0.0148(6)
O8 0.0342(8) 0.0294(7) 0.0479(10) 0.0032(6) -0.0020(7) 0.0160(6)
O9 0.0327(8) 0.0309(7) 0.0458(9) 0.0057(6) 0.0031(7) 0.0171(6)

loop_
_atom_type_symbol
_atom_type_description
_atom_type_scat_dispersion_real
_atom_type_scat_dispersion_imag
_atom_type_scat_source
C C 0.0181 0.0091 'International Tables Vol C Tables 4.2.6.8 and 6.1.1.4'
H H 0.0000 0.0000 'International Tables Vol C Tables 4.2.6.8 and 6.1.1.4'
F F 0.0727 0.0534 'International Tables Vol C Tables 4.2.6.8 and 6.1.1.4'
N N 0.0311 0.0180 'International Tables Vol C Tables 4.2.6.8 and 6.1.1.4'
O O 0.0492 0.0322 'International Tables Vol C Tables 4.2.6.8 and 6.1.1.4'

loop_
_exptl_crystal_face_index_h
_exptl_crystal_face_index_k
_exptl_crystal_face_index_l
_exptl_crystal_face_perp_dist
1 -1 0 0.0900
0 1 0 0.0900
-3 0 -1 0.1200
3 0 -1 0.1200
-1 0 0 0.1000
1 0 0 0.1000
0 5 -2 0.1168
0 -1 0 0.0900
3 -3 -1 0.1100
-3 3 -1 0.1100
-1 1 0 0.0850
-1 -2 -1 0.1200
-2 -1 2 0.0895

loop_
_geom_angle_atom_site_label_1
_geom_angle_atom_site_label_2
_geom_angle_atom_site_label_3
_geom_angle
_geom_angle_site_symmetry_1
_geom_angle_site_symmetry_3
_geom_angle_publ_flag
C2 C1 H1 120.4 . . ?
C5 C1 H1 120.4 . . ?
C5 C1 C2 119.2(2) . . ?
C1 C2 H2 120.6 . . ?
C1 C2 C3 118.7(2) . . ?
C3 C2 H2 120.6 . . ?
C2 C3 C4 119.38(18) . . ?
N1 C3 C2 122.41(19) . . ?
N1 C3 C4 118.19(17) . . ?
N2 C4 C3 114.27(17) . . ?
O1 C4 C3 117.52(17) . . ?
O1 C4 N2 128.14(19) . . ?
C1 C5 H5 120.7 . . ?
C1 C5 C6 118.5(2) . . ?
C6 C5 H5 120.7 . . ?
C5 C6 C7 119.29(18) . . ?
N1 C6 C5 122.75(19) . . ?
N1 C6 C7 117.84(17) . . ?
N3 C7 C6 115.90(17) . . ?
O2 C7 C6 116.45(18) . . ?
O2 C7 N3 127.64(19) . . ?
C13 C8 C9 114.52(18) . . ?
N2 C8 C9 125.07(18) . . ?
N2 C8 C13 120.09(18) . . ?
C10 C9 C8 122.68(19) . . ?
F1 C9 C8 119.90(17) . . ?
F1 C9 C10 117.38(17) . . ?
C11 C10 C9 120.70(18) . . ?
F2 C10 C9 119.49(18) . . ?
F2 C10 C11 119.81(18) . . ?
C10 C11 C12 118.57(18) . . ?
F3 C11 C10 121.84(18) . . ?
F3 C11 C12 119.59(18) . . ?
C13 C12 C11 119.70(19) . . ?
F4 C12 C11 120.22(18) . . ?
F4 C12 C13 120.07(18) . . ?
C12 C13 C8 123.80(18) . . ?
F5 C13 C8 119.37(17) . . ?
F5 C13 C12 116.83(18) . . ?
C19 C14 C15 114.73(18) . . ?
C19 C14 N3 122.79(18) . . ?
N3 C14 C15 122.20(19) . . ?
C16 C15 C14 122.74(19) . . ?
F6 C15 C14 119.29(18) . . ?
F6 C15 C16 117.97(17) . . ?
C17 C16 C15 120.09(18) . . ?
F7 C16 C15 119.64(18) . . ?
F7 C16 C17 120.26(18) . . ?
C16 C17 C18 118.94(18) . . ?
F8 C17 C16 121.60(18) . . ?
F8 C17 C18 119.46(18) . . ?
C17 C18 C19 120.11(19) . . ?
F9 C18 C17 119.90(19) . . ?
F9 C18 C19 119.99(18) . . ?
C18 C19 C14 123.37(18) . . ?
F10 C19 C14 119.08(18) . . ?
F10 C19 C18 117.54(19) . . ?
C6 N1 C3 118.27(17) . . ?
C4 N2 C8 117.43(17) . . ?
C7 N3 C14 115.69(17) . . ?
C21 C20 H20 120.4 . . ?
C24 C20 H20 120.4 . . ?
C24 C20 C21 119.1(2) . . ?
C20 C21 H21 120.6 . . ?
C20 C21 C22 118.9(2) . . ?
C22 C21 H21 120.6 . . ?
C21 C22 C23 119.44(18) . . ?
N4 C22 C21 122.35(18) . . ?
N4 C22 C23 118.11(17) . . ?
N5A C23 C22 115.9(2) . . ?
N5B C23 C22 113.5(4) . . ?
O3A C23 C22 116.0(2) . . ?
O3A C23 N5A 128.1(3) . . ?
O3B C23 C22 119.4(5) . . ?
O3B C23 N5B 126.8(6) . . ?
C20 C24 H24 120.7 . . ?
C20 C24 C25 118.54(19) . . ?
C25 C24 H24 120.7 . . ?
C24 C25 C26 119.15(18) . . ?
N4 C25 C24 122.60(18) . . ?
N4 C25 C26 118.24(17) . . ?
N6 C26 C25 113.89(17) . . ?
O4 C26 C25 117.67(18) . . ?
O4 C26 N6 128.39(19) . . ?
C28A C27A C32A 113.5(3) . . ?
N5A C27A C28A 121.7(3) . . ?
N5A C27A C32A 124.5(3) . . ?
C28B C27B C32B 120.0 . . ?
C28B C27B N5B 120.3(5) . . ?
C32B C27B N5B 119.3(5) . . ?
C27B C28B C29B 120.0 . . ?
F21B C28B C27B 118.8(5) . . ?
F21B C28B C29B 121.2(5) . . ?
C30B C29B C28B 120.0 . . ?
F22B C29B C28B 116.4(6) . . ?
F22B C29B C30B 123.6(6) . . ?
C29B C30B C31B 120.0 . . ?
F23B C30B C29B 115.6(14) . . ?
F23B C30B C31B 124.0(14) . . ?
C30B C31B C32B 120.0 . . ?
F24B C31B C30B 115.4(6) . . ?
F24B C31B C32B 124.6(6) . . ?
C31B C32B C27B 120.0 . . ?
F25B C32B C27B 124.7(5) . . ?
F25B C32B C31B 115.3(5) . . ?
C29A C28A C27A 123.8(3) . . ?
F21A C28A C27A 119.4(3) . . ?
F21A C28A C29A 116.8(3) . . ?
C30A C29A C28A 120.4(3) . . ?
F22A C29A C28A 121.3(3) . . ?
F22A C29A C30A 118.3(3) . . ?
C29A C30A C31A 118.1(3) . . ?
F23A C30A C29A 121.9(5) . . ?
F23A C30A C31A 120.0(5) . . ?
C32A C31A C30A 120.1(3) . . ?
F24A C31A C30A 121.4(3) . . ?
F24A C31A C32A 118.6(3) . . ?
C31A C32A C27A 124.1(3) . . ?
F25A C32A C27A 117.3(3) . . ?
F25A C32A C31A 118.6(3) . . ?
C34 C33 C38 114.41(18) . . ?
C34 C33 N6 125.73(18) . . ?
N6 C33 C38 119.46(18) . . ?
C35 C34 C33 123.40(18) . . ?
F26 C34 C33 119.48(17) . . ?
F26 C34 C35 117.06(17) . . ?
C34 C35 C36 119.84(18) . . ?
F27 C35 C34 120.18(18) . . ?
F27 C35 C36 119.98(18) . . ?
C37 C36 C35 118.32(19) . . ?
F28 C36 C35 121.35(18) . . ?
F28 C36 C37 120.33(19) . . ?
C36 C37 C38 120.68(19) . . ?
F29 C37 C36 119.44(18) . . ?
F29 C37 C38 119.88(18) . . ?
C37 C38 C33 123.33(18) . . ?
F30 C38 C33 119.55(17) . . ?
F30 C38 C37 117.12(18) . . ?
C22 N4 C25 118.48(17) . . ?
C23 N5A C27A 116.3(3) . . ?
C23 N5B C27B 115.9(7) . . ?
C26 N6 C33 117.33(17) . . ?
C40 C39 H39 120.4 . . ?
C40 C39 C43 119.2(2) . . ?
C43 C39 H39 120.4 . . ?
C39 C40 H40 120.7 . . ?
C39 C40 C41 118.7(2) . . ?
C41 C40 H40 120.7 . . ?
C40 C41 C42 119.33(18) . . ?
N7 C41 C40 122.49(19) . . ?
N7 C41 C42 118.01(17) . . ?
N8 C42 C41 115.29(17) . . ?
O5 C42 C41 117.24(17) . . ?
O5 C42 N8 127.47(19) . . ?
C39 C43 H43 120.7 . . ?
C44 C43 C39 118.62(19) . . ?
C44 C43 H43 120.7 . . ?
C43 C44 C45 119.11(18) . . ?
N7 C44 C43 122.62(19) . . ?
N7 C44 C45 118.27(17) . . ?
N9 C45 C44 114.53(17) . . ?
O6 C45 C44 117.33(18) . . ?
O6 C45 N9 128.12(19) . . ?
C47 C46 C51 114.54(18) . . ?
C47 C46 N8 122.89(18) . . ?
C51 C46 N8 122.25(18) . . ?
C48 C47 C46 123.30(18) . . ?
F35 C47 C46 119.31(17) . . ?
F35 C47 C48 117.39(17) . . ?
C49 C48 C47 119.86(18) . . ?
F34 C48 C47 119.58(18) . . ?
F34 C48 C49 120.56(18) . . ?
C48 C49 C50 118.74(18) . . ?
F33 C49 C48 121.54(18) . . ?
F33 C49 C50 119.71(18) . . ?
C51 C50 C49 120.22(19) . . ?
F32 C50 C49 119.66(18) . . ?
F32 C50 C51 120.11(19) . . ?
C50 C51 C46 123.31(19) . . ?
F31 C51 C46 119.27(18) . . ?
F31 C51 C50 117.38(19) . . ?
C53 C52 C57 114.11(18) . . ?
N9 C52 C53 125.55(18) . . ?
N9 C52 C57 120.06(18) . . ?
C54 C53 C52 123.17(18) . . ?
F36 C53 C52 119.27(17) . . ?
F36 C53 C54 117.52(17) . . ?
C53 C54 C55 120.56(18) . . ?
F37 C54 C53 119.64(18) . . ?
F37 C54 C55 119.80(18) . . ?
C56 C55 C54 118.33(18) . . ?
F38 C55 C54 121.40(18) . . ?
F38 C55 C56 120.28(19) . . ?
C57 C56 C55 120.22(19) . . ?
F39 C56 C55 119.42(18) . . ?
F39 C56 C57 120.36(18) . . ?
C56 C57 C52 123.57(19) . . ?
F40 C57 C52 119.27(17) . . ?
F40 C57 C56 117.14(18) . . ?
C41 N7 C44 118.42(17) . . ?
C42 N8 C46 115.92(17) . . ?
C45 N9 C52 116.78(17) . . ?
H58A C58 H58B 107.4 . . ?
C59 C58 H58A 108.2 . . ?
C59 C58 H58B 108.2 . . ?
C59 C58 N10 116.20(16) . . ?
N10 C58 H58A 108.2 . . ?
N10 C58 H58B 108.2 . . ?
C58 C59 H59A 109.8 . . ?
C58 C59 H59B 109.8 . . ?
C58 C59 C60 109.53(17) . . ?
H59A C59 H59B 108.2 . . ?
C60 C59 H59A 109.8 . . ?
C60 C59 H59B 109.8 . . ?
C59 C60 H60A 109.2 . . ?
C59 C60 H60B 109.2 . . ?
H60A C60 H60B 107.9 . . ?
C61 C60 C59 111.93(18) . . ?
C61 C60 H60A 109.2 . . ?
C61 C60 H60B 109.2 . . ?
C60 C61 H61A 109.5 . . ?
C60 C61 H61B 109.5 . . ?
C60 C61 H61C 109.5 . . ?
H61A C61 H61B 109.5 . . ?
H61A C61 H61C 109.5 . . ?
H61B C61 H61C 109.5 . . ?
H62A C62 H62B 107.5 . . ?
C63 C62 H62A 108.4 . . ?
C63 C62 H62B 108.4 . . ?
C63 C62 N10 115.41(16) . . ?
N10 C62 H62A 108.4 . . ?
N10 C62 H62B 108.4 . . ?
C62 C63 H63A 109.5 . . ?
C62 C63 H63B 109.5 . . ?
C62 C63 C64 110.68(17) . . ?
H63A C63 H63B 108.1 . . ?
C64 C63 H63A 109.5 . . ?
C64 C63 H63B 109.5 . . ?
C63 C64 H64A 109.2 . . ?
C63 C64 H64B 109.2 . . ?
H64A C64 H64B 107.9 . . ?
C65 C64 C63 112.04(18) . . ?
C65 C64 H64A 109.2 . . ?
C65 C64 H64B 109.2 . . ?
C64 C65 H65A 109.5 . . ?
C64 C65 H65B 109.5 . . ?
C64 C65 H65C 109.5 . . ?
H65A C65 H65B 109.5 . . ?
H65A C65 H65C 109.5 . . ?
H65B C65 H65C 109.5 . . ?
H66A C66 H66B 107.5 . . ?
C67 C66 H66A 108.4 . . ?
C67 C66 H66B 108.4 . . ?
N10 C66 H66A 108.4 . . ?
N10 C66 H66B 108.4 . . ?
N10 C66 C67 115.51(16) . . ?
C66 C67 H67A 109.5 . . ?
C66 C67 H67B 109.5 . . ?
C66 C67 C68 110.59(17) . . ?
H67A C67 H67B 108.1 . . ?
C68 C67 H67A 109.5 . . ?
C68 C67 H67B 109.5 . . ?
C67 C68 H68A 109.2 . . ?
C67 C68 H68B 109.2 . . ?
C67 C68 C69 111.96(19) . . ?
H68A C68 H68B 107.9 . . ?
C69 C68 H68A 109.2 . . ?
C69 C68 H68B 109.2 . . ?
C68 C69 H69A 109.5 . . ?
C68 C69 H69B 109.5 . . ?
C68 C69 H69C 109.5 . . ?
H69A C69 H69B 109.5 . . ?
H69A C69 H69C 109.5 . . ?
H69B C69 H69C 109.5 . . ?
H70A C70 H70B 107.4 . . ?
C71 C70 H70A 108.4 . . ?
C71 C70 H70B 108.4 . . ?
C71 C70 N10 115.62(16) . . ?
N10 C70 H70A 108.4 . . ?
N10 C70 H70B 108.4 . . ?
C70 C71 H71A 109.7 . . ?
C70 C71 H71B 109.7 . . ?
C70 C71 C72 109.68(18) . . ?
H71A C71 H71B 108.2 . . ?
C72 C71 H71A 109.7 . . ?
C72 C71 H71B 109.7 . . ?
C71 C72 H72A 109.2 . . ?
C71 C72 H72B 109.2 . . ?
C71 C72 C73 111.9(2) . . ?
H72A C72 H72B 107.9 . . ?
C73 C72 H72A 109.2 . . ?
C73 C72 H72B 109.2 . . ?
C72 C73 H73A 109.5 . . ?
C72 C73 H73B 109.5 . . ?
C72 C73 H73C 109.5 . . ?
H73A C73 H73B 109.5 . . ?
H73A C73 H73C 109.5 . . ?
H73B C73 H73C 109.5 . . ?
C62 N10 C58 111.40(15) . . ?
C66 N10 C58 106.50(15) . . ?
C66 N10 C62 111.26(15) . . ?
C66 N10 C70 111.31(15) . . ?
C70 N10 C58 110.60(15) . . ?
C70 N10 C62 105.86(14) . . ?
H74A C74 H74B 107.5 . . ?
C75 C74 H74A 108.4 . . ?
C75 C74 H74B 108.4 . . ?
C75 C74 N11 115.46(16) . . ?
N11 C74 H74A 108.4 . . ?
N11 C74 H74B 108.4 . . ?
C74 C75 H75A 109.4 . . ?
C74 C75 H75B 109.4 . . ?
C74 C75 C76 111.10(17) . . ?
H75A C75 H75B 108.0 . . ?
C76 C75 H75A 109.4 . . ?
C76 C75 H75B 109.4 . . ?
C75 C76 H76A 109.4 . . ?
C75 C76 H76B 109.4 . . ?
H76A C76 H76B 108.0 . . ?
C77 C76 C75 111.18(19) . . ?
C77 C76 H76A 109.4 . . ?
C77 C76 H76B 109.4 . . ?
C76 C77 H77A 109.5 . . ?
C76 C77 H77B 109.5 . . ?
C76 C77 H77C 109.5 . . ?
H77A C77 H77B 109.5 . . ?
H77A C77 H77C 109.5 . . ?
H77B C77 H77C 109.5 . . ?
H78A C78 H78B 107.4 . . ?
C79 C78 H78A 108.4 . . ?
C79 C78 H78B 108.4 . . ?
C79 C78 N11 115.61(16) . . ?
N11 C78 H78A 108.4 . . ?
N11 C78 H78B 108.4 . . ?
C78 C79 H79A 109.5 . . ?
C78 C79 H79B 109.5 . . ?
C78 C79 C80 110.52(17) . . ?
H79A C79 H79B 108.1 . . ?
C80 C79 H79A 109.5 . . ?
C80 C79 H79B 109.5 . . ?
C79 C80 H80A 109.3 . . ?
C79 C80 H80B 109.3 . . ?
H80A C80 H80B 107.9 . . ?
C81 C80 C79 111.73(18) . . ?
C81 C80 H80A 109.3 . . ?
C81 C80 H80B 109.3 . . ?
C80 C81 H81A 109.5 . . ?
C80 C81 H81B 109.5 . . ?
C80 C81 H81C 109.5 . . ?
H81A C81 H81B 109.5 . . ?
H81A C81 H81C 109.5 . . ?
H81B C81 H81C 109.5 . . ?
H82A C82 H82B 107.5 . . ?
C83 C82 H82A 108.5 . . ?
C83 C82 H82B 108.5 . . ?
N11 C82 H82A 108.5 . . ?
N11 C82 H82B 108.5 . . ?
N11 C82 C83 115.10(16) . . ?
C82 C83 H83A 109.5 . . ?
C82 C83 H83B 109.5 . . ?
C82 C83 C84 110.71(18) . . ?
H83A C83 H83B 108.1 . . ?
C84 C83 H83A 109.5 . . ?
C84 C83 H83B 109.5 . . ?
C83 C84 H84A 109.1 . . ?
C83 C84 H84B 109.1 . . ?
H84A C84 H84B 107.9 . . ?
C85 C84 C83 112.3(2) . . ?
C85 C84 H84A 109.1 . . ?
C85 C84 H84B 109.1 . . ?
C84 C85 H85A 109.5 . . ?
C84 C85 H85B 109.5 . . ?
C84 C85 H85C 109.5 . . ?
H85A C85 H85B 109.5 . . ?
H85A C85 H85C 109.5 . . ?
H85B C85 H85C 109.5 . . ?
H86A C86 H86B 107.4 . . ?
C87 C86 H86A 108.3 . . ?
C87 C86 H86B 108.3 . . ?
C87 C86 N11 115.80(16) . . ?
N11 C86 H86A 108.3 . . ?
N11 C86 H86B 108.3 . . ?
C86 C87 H87A 109.7 . . ?
C86 C87 H87B 109.7 . . ?
C86 C87 C88 110.05(18) . . ?
H87A C87 H87B 108.2 . . ?
C88 C87 H87A 109.7 . . ?
C88 C87 H87B 109.7 . . ?
C87 C88 H88A 109.0 . . ?
C87 C88 H88B 109.0 . . ?
H88A C88 H88B 107.8 . . ?
C89 C88 C87 112.77(19) . . ?
C89 C88 H88A 109.0 . . ?
C89 C88 H88B 109.0 . . ?
C88 C89 H89A 109.5 . . ?
C88 C89 H89B 109.5 . . ?
C88 C89 H89C 109.5 . . ?
H89A C89 H89B 109.5 . . ?
H89A C89 H89C 109.5 . . ?
H89B C89 H89C 109.5 . . ?
C74 N11 C78 111.18(15) . . ?
C82 N11 C74 110.99(15) . . ?
C82 N11 C78 107.08(14) . . ?
C86 N11 C74 105.97(14) . . ?
C86 N11 C78 111.11(15) . . ?
C86 N11 C82 110.57(15) . . ?
H90A C90 H90B 107.5 . . ?
C91 C90 H90A 108.4 . . ?
C91 C90 H90B 108.4 . . ?
C91 C90 N12 115.34(16) . . ?
N12 C90 H90A 108.4 . . ?
N12 C90 H90B 108.4 . . ?
C90 C91 H91A 109.4 . . ?
C90 C91 H91B 109.4 . . ?
C90 C91 C92 111.34(17) . . ?
H91A C91 H91B 108.0 . . ?
C92 C91 H91A 109.4 . . ?
C92 C91 H91B 109.4 . . ?
C91 C92 H92A 109.3 . . ?
C91 C92 H92B 109.3 . . ?
H92A C92 H92B 108.0 . . ?
C93 C92 C91 111.46(19) . . ?
C93 C92 H92A 109.3 . . ?
C93 C92 H92B 109.3 . . ?
C92 C93 H93A 109.5 . . ?
C92 C93 H93B 109.5 . . ?
C92 C93 H93C 109.5 . . ?
H93A C93 H93B 109.5 . . ?
H93A C93 H93C 109.5 . . ?
H93B C93 H93C 109.5 . . ?
H94A C94 H94B 107.5 . . ?
C95 C94 H94A 108.4 . . ?
C95 C94 H94B 108.4 . . ?
C95 C94 N12 115.50(16) . . ?
N12 C94 H94A 108.4 . . ?
N12 C94 H94B 108.4 . . ?
C94 C95 H95A 109.6 . . ?
C94 C95 H95B 109.6 . . ?
C94 C95 C96 110.38(17) . . ?
H95A C95 H95B 108.1 . . ?
C96 C95 H95A 109.6 . . ?
C96 C95 H95B 109.6 . . ?
C95 C96 H96A 109.2 . . ?
C95 C96 H96B 109.2 . . ?
H96A C96 H96B 107.9 . . ?
C97 C96 C95 112.22(18) . . ?
C97 C96 H96A 109.2 . . ?
C97 C96 H96B 109.2 . . ?
C96 C97 H97A 109.5 . . ?
C96 C97 H97B 109.5 . . ?
C96 C97 H97C 109.5 . . ?
H97A C97 H97B 109.5 . . ?
H97A C97 H97C 109.5 . . ?
H97B C97 H97C 109.5 . . ?
H98A C98 H98B 107.4 . . ?
C99 C98 H98A 108.4 . . ?
C99 C98 H98B 108.4 . . ?
N12 C98 H98A 108.4 . . ?
N12 C98 H98B 108.4 . . ?
N12 C98 C99 115.57(16) . . ?
C98 C99 H99A 109.7 . . ?
C98 C99 H99B 109.7 . . ?
C98 C99 C100 109.92(18) . . ?
H99A C99 H99B 108.2 . . ?
C100 C99 H99A 109.7 . . ?
C100 C99 H99B 109.7 . . ?
C99 C100 H10A 108.9 . . ?
C99 C100 H10B 108.9 . . ?
H10A C100 H10B 107.7 . . ?
C101 C100 C99 113.22(19) . . ?
C101 C100 H10A 108.9 . . ?
C101 C100 H10B 108.9 . . ?
C100 C101 H10C 109.5 . . ?
C100 C101 H10D 109.5 . . ?
C100 C101 H10E 109.5 . . ?
H10C C101 H10D 109.5 . . ?
H10C C101 H10E 109.5 . . ?
H10D C101 H10E 109.5 . . ?
H10F C102 H10G 107.5 . . ?
C103 C102 H10F 108.5 . . ?
C103 C102 H10G 108.5 . . ?
C103 C102 N12 115.21(16) . . ?
N12 C102 H10F 108.5 . . ?
N12 C102 H10G 108.5 . . ?
C102 C103 H10H 109.5 . . ?
C102 C103 H10I 109.5 . . ?
C102 C103 C104 110.65(18) . . ?
H10H C103 H10I 108.1 . . ?
C104 C103 H10H 109.5 . . ?
C104 C103 H10I 109.5 . . ?
C103 C104 H10J 109.2 . . ?
C103 C104 H10K 109.2 . . ?
H10J C104 H10K 107.9 . . ?
C105 C104 C103 112.0(2) . . ?
C105 C104 H10J 109.2 . . ?
C105 C104 H10K 109.2 . . ?
C104 C105 H10L 109.5 . . ?
C104 C105 H10M 109.5 . . ?
C104 C105 H10N 109.5 . . ?
H10L C105 H10M 109.5 . . ?
H10L C105 H10N 109.5 . . ?
H10M C105 H10N 109.5 . . ?
C90 N12 C94 111.22(15) . . ?
C98 N12 C90 105.65(14) . . ?
C98 N12 C94 111.14(15) . . ?
C98 N12 C102 110.79(15) . . ?
C102 N12 C90 111.28(15) . . ?
C102 N12 C94 106.84(14) . . ?
H10O C106 H10P 107.4 . . ?
C107 C106 H10O 108.3 . . ?
C107 C106 H10P 108.3 . . ?
N13 C106 H10O 108.3 . . ?
N13 C106 H10P 108.3 . . ?
N13 C106 C107 115.82(16) . . ?
C106 C107 H10Q 109.6 . . ?
C106 C107 H10R 109.6 . . ?
C106 C107 C108 110.22(16) . . ?
H10Q C107 H10R 108.1 . . ?
C108 C107 H10Q 109.6 . . ?
C108 C107 H10R 109.6 . . ?
C107 C108 H10S 109.2 . . ?
C107 C108 H10T 109.2 . . ?
H10S C108 H10T 107.9 . . ?
C109 C108 C107 111.94(18) . . ?
C109 C108 H10S 109.2 . . ?
C109 C108 H10T 109.2 . . ?
C108 C109 H10U 109.5 . . ?
C108 C109 H10V 109.5 . . ?
C108 C109 H10W 109.5 . . ?
H10U C109 H10V 109.5 . . ?
H10U C109 H10W 109.5 . . ?
H10V C109 H10W 109.5 . . ?
H11A C110 H11B 107.4 . . ?
C111 C110 H11A 108.3 . . ?
C111 C110 H11B 108.3 . . ?
C111 C110 N13 115.86(16) . . ?
N13 C110 H11A 108.3 . . ?
N13 C110 H11B 108.3 . . ?
C110 C111 H11C 109.6 . . ?
C110 C111 H11D 109.6 . . ?
C110 C111 C112 110.06(17) . . ?
H11C C111 H11D 108.2 . . ?
C112 C111 H11C 109.6 . . ?
C112 C111 H11D 109.6 . . ?
C111 C112 H11E 109.2 . . ?
C111 C112 H11F 109.2 . . ?
H11E C112 H11F 107.9 . . ?
C113 C112 C111 112.16(18) . . ?
C113 C112 H11E 109.2 . . ?
C113 C112 H11F 109.2 . . ?
C112 C113 H11G 109.5 . . ?
C112 C113 H11H 109.5 . . ?
C112 C113 H11I 109.5 . . ?
H11G C113 H11H 109.5 . . ?
H11G C113 H11I 109.5 . . ?
H11H C113 H11I 109.5 . . ?
H11J C114 H11K 107.4 . . ?
C115 C114 H11J 108.3 . . ?
C115 C114 H11K 108.3 . . ?
C115 C114 N13 115.88(16) . . ?
N13 C114 H11J 108.3 . . ?
N13 C114 H11K 108.3 . . ?
C114 C115 H11L 109.8 . . ?
C114 C115 H11M 109.8 . . ?
C114 C115 C116 109.34(17) . . ?
H11L C115 H11M 108.3 . . ?
C116 C115 H11L 109.8 . . ?
C116 C115 H11M 109.8 . . ?
C115 C116 H11N 109.1 . . ?
C115 C116 H11O 109.1 . . ?
H11N C116 H11O 107.8 . . ?
C117 C116 C115 112.5(2) . . ?
C117 C116 H11N 109.1 . . ?
C117 C116 H11O 109.1 . . ?
C116 C117 H11P 109.5 . . ?
C116 C117 H11Q 109.5 . . ?
C116 C117 H11R 109.5 . . ?
H11P C117 H11Q 109.5 . . ?
H11P C117 H11R 109.5 . . ?
H11Q C117 H11R 109.5 . . ?
H11S C118 H11T 107.4 . . ?
C119 C118 H11S 108.4 . . ?
C119 C118 H11T 108.4 . . ?
C119 C118 N13 115.68(16) . . ?
N13 C118 H11S 108.4 . . ?
N13 C118 H11T 108.4 . . ?
C118 C119 H11U 109.5 . . ?
C118 C119 H11V 109.5 . . ?
C118 C119 C120 110.75(17) . . ?
H11U C119 H11V 108.1 . . ?
C120 C119 H11U 109.5 . . ?
C120 C119 H11V 109.5 . . ?
C119 C120 H12A 109.2 . . ?
C119 C120 H12B 109.2 . . ?
H12A C120 H12B 107.9 . . ?
C121 C120 C119 111.92(19) . . ?
C121 C120 H12A 109.2 . . ?
C121 C120 H12B 109.2 . . ?
C120 C121 H12C 109.5 . . ?
C120 C121 H12D 109.5 . . ?
C120 C121 H12E 109.5 . . ?
H12C C121 H12D 109.5 . . ?
H12C C121 H12E 109.5 . . ?
H12D C121 H12E 109.5 . . ?
C106 N13 C110 111.73(15) . . ?
C106 N13 C114 105.69(14) . . ?
C106 N13 C118 111.55(15) . . ?
C110 N13 C114 110.87(15) . . ?
C118 N13 C110 106.25(14) . . ?
C118 N13 C114 110.84(14) . . ?
H12F C122 H12G 107.5 . . ?
C123 C122 H12F 108.5 . . ?
C123 C122 H12G 108.5 . . ?
C123 C122 N14 115.01(16) . . ?
N14 C122 H12F 108.5 . . ?
N14 C122 H12G 108.5 . . ?
C122 C123 H12H 109.4 . . ?
C122 C123 H12I 109.4 . . ?
C122 C123 C124 111.35(19) . . ?
H12H C123 H12I 108.0 . . ?
C124 C123 H12H 109.4 . . ?
C124 C123 H12I 109.4 . . ?
C123 C124 H12J 109.4 . . ?
C123 C124 H12K 109.4 . . ?
H12J C124 H12K 108.0 . . ?
C125 C124 C123 111.1(2) . . ?
C125 C124 H12J 109.4 . . ?
C125 C124 H12K 109.4 . . ?
C124 C125 H12L 109.5 . . ?
C124 C125 H12M 109.5 . . ?
C124 C125 H12N 109.5 . . ?
H12L C125 H12M 109.5 . . ?
H12L C125 H12N 109.5 . . ?
H12M C125 H12N 109.5 . . ?
H12O C126 H12P 107.4 . . ?
C127 C126 H12O 108.4 . . ?
C127 C126 H12P 108.4 . . ?
N14 C126 H12O 108.4 . . ?
N14 C126 H12P 108.4 . . ?
N14 C126 C127 115.71(16) . . ?
C126 C127 H12Q 109.5 . . ?
C126 C127 H12R 109.5 . . ?
C126 C127 C128 110.89(17) . . ?
H12Q C127 H12R 108.0 . . ?
C128 C127 H12Q 109.5 . . ?
C128 C127 H12R 109.5 . . ?
C127 C128 H12S 109.3 . . ?
C127 C128 H12T 109.3 . . ?
H12S C128 H12T 107.9 . . ?
C129 C128 C127 111.81(18) . . ?
C129 C128 H12S 109.3 . . ?
C129 C128 H12T 109.3 . . ?
C128 C129 H12U 109.5 . . ?
C128 C129 H12V 109.5 . . ?
C128 C129 H12W 109.5 . . ?
H12U C129 H12V 109.5 . . ?
H12U C129 H12W 109.5 . . ?
H12V C129 H12W 109.5 . . ?
H13A C130 H13B 107.4 . . ?
C131 C130 H13A 108.4 . . ?
C131 C130 H13B 108.4 . . ?
C131 C130 N14 115.71(18) . . ?
N14 C130 H13A 108.4 . . ?
N14 C130 H13B 108.4 . . ?
C130 C131 H13C 109.7 . . ?
C130 C131 H13D 109.7 . . ?
C130 C131 C132 109.6(2) . . ?
H13C C131 H13D 108.2 . . ?
C132 C131 H13C 109.7 . . ?
C132 C131 H13D 109.7 . . ?
C131 C132 H13E 109.2 . . ?
C131 C132 H13F 109.2 . . ?
C131 C132 C133 112.1(3) . . ?
H13E C132 H13F 107.9 . . ?
C133 C132 H13E 109.2 . . ?
C133 C132 H13F 109.2 . . ?
C132 C133 H13G 109.5 . . ?
C132 C133 H13H 109.5 . . ?
C132 C133 H13I 109.5 . . ?
H13G C133 H13H 109.5 . . ?
H13G C133 H13I 109.5 . . ?
H13H C133 H13I 109.5 . . ?
H13J C134 H13K 107.4 . . ?
C135 C134 H13J 108.3 . . ?
C135 C134 H13K 108.3 . . ?
C135 C134 N14 115.96(16) . . ?
N14 C134 H13J 108.3 . . ?
N14 C134 H13K 108.3 . . ?
C134 C135 H13L 109.7 . . ?
C134 C135 H13M 109.7 . . ?
C134 C135 C136 109.76(17) . . ?
H13L C135 H13M 108.2 . . ?
C136 C135 H13L 109.7 . . ?
C136 C135 H13M 109.7 . . ?
C135 C136 H13N 109.1 . . ?
C135 C136 H13O 109.1 . . ?
H13N C136 H13O 107.8 . . ?
C137 C136 C135 112.59(18) . . ?
C137 C136 H13N 109.1 . . ?
C137 C136 H13O 109.1 . . ?
C136 C137 H13P 109.5 . . ?
C136 C137 H13Q 109.5 . . ?
C136 C137 H13R 109.5 . . ?
H13P C137 H13Q 109.5 . . ?
H13P C137 H13R 109.5 . . ?
H13Q C137 H13R 109.5 . . ?
C122 N14 C130 106.13(15) . . ?
C122 N14 C134 111.65(15) . . ?
C126 N14 C122 111.56(16) . . ?
C126 N14 C130 110.88(16) . . ?
C126 N14 C134 106.43(15) . . ?
C134 N14 C130 110.27(16) . . ?
H13S C138 H13T 107.4 . . ?
C139 C138 H13S 108.4 . . ?
C139 C138 H13T 108.4 . . ?
C139 C138 N15 115.57(16) . . ?
N15 C138 H13S 108.4 . . ?
N15 C138 H13T 108.4 . . ?
C138 C139 H13U 109.6 . . ?
C138 C139 H13V 109.6 . . ?
C138 C139 C140 110.50(17) . . ?
H13U C139 H13V 108.1 . . ?
C140 C139 H13U 109.6 . . ?
C140 C139 H13V 109.6 . . ?
C139 C140 H14A 109.3 . . ?
C139 C140 H14B 109.3 . . ?
H14A C140 H14B 107.9 . . ?
C141 C140 C139 111.81(18) . . ?
C141 C140 H14A 109.3 . . ?
C141 C140 H14B 109.3 . . ?
C140 C141 H14C 109.5 . . ?
C140 C141 H14D 109.5 . . ?
C140 C141 H14E 109.5 . . ?
H14C C141 H14D 109.5 . . ?
H14C C141 H14E 109.5 . . ?
H14D C141 H14E 109.5 . . ?
H14F C142 H14G 107.5 . . ?
C143 C142 H14F 108.5 . . ?
C143 C142 H14G 108.5 . . ?
C143 C142 N15 115.12(17) . . ?
N15 C142 H14F 108.5 . . ?
N15 C142 H14G 108.5 . . ?
C142 C143 H14H 109.7 . . ?
C142 C143 H14I 109.7 . . ?
C142 C143 C144 109.87(19) . . ?
H14H C143 H14I 108.2 . . ?
C144 C143 H14H 109.7 . . ?
C144 C143 H14I 109.7 . . ?
C143 C144 H14J 109.0 . . ?
C143 C144 H14K 109.0 . . ?
H14J C144 H14K 107.8 . . ?
C145 C144 C143 112.9(2) . . ?
C145 C144 H14J 109.0 . . ?
C145 C144 H14K 109.0 . . ?
C144 C145 H14L 109.5 . . ?
C144 C145 H14M 109.5 . . ?
C144 C145 H14N 109.5 . . ?
H14L C145 H14M 109.5 . . ?
H14L C145 H14N 109.5 . . ?
H14M C145 H14N 109.5 . . ?
H14O C146 H14P 107.5 . . ?
C147 C146 H14O 108.5 . . ?
C147 C146 H14P 108.5 . . ?
C147 C146 N15 115.29(16) . . ?
N15 C146 H14O 108.5 . . ?
N15 C146 H14P 108.5 . . ?
C146 C147 H14Q 109.4 . . ?
C146 C147 H14R 109.4 . . ?
C146 C147 C148 111.09(18) . . ?
H14Q C147 H14R 108.0 . . ?
C148 C147 H14Q 109.4 . . ?
C148 C147 H14R 109.4 . . ?
C147 C148 H14S 109.2 . . ?
C147 C148 H14T 109.2 . . ?
H14S C148 H14T 107.9 . . ?
C149 C148 C147 112.0(2) . . ?
C149 C148 H14S 109.2 . . ?
C149 C148 H14T 109.2 . . ?
C148 C149 H14U 109.5 . . ?
C148 C149 H14V 109.5 . . ?
C148 C149 H14W 109.5 . . ?
H14U C149 H14V 109.5 . . ?
H14U C149 H14W 109.5 . . ?
H14V C149 H14W 109.5 . . ?
H15A C150 H15B 107.4 . . ?
C151 C150 H15A 108.4 . . ?
C151 C150 H15B 108.4 . . ?
C151 C150 N15 115.63(16) . . ?
N15 C150 H15A 108.4 . . ?
N15 C150 H15B 108.4 . . ?
C150 C151 H15C 109.6 . . ?
C150 C151 H15D 109.6 . . ?
C150 C151 C152 110.10(17) . . ?
H15C C151 H15D 108.2 . . ?
C152 C151 H15C 109.6 . . ?
C152 C151 H15D 109.6 . . ?
C151 C152 H15E 109.3 . . ?
C151 C152 H15F 109.3 . . ?
H15E C152 H15F 108.0 . . ?
C153 C152 C151 111.64(19) . . ?
C153 C152 H15E 109.3 . . ?
C153 C152 H15F 109.3 . . ?
C152 C153 H15G 109.5 . . ?
C152 C153 H15H 109.5 . . ?
C152 C153 H15I 109.5 . . ?
H15G C153 H15H 109.5 . . ?
H15G C153 H15I 109.5 . . ?
H15H C153 H15I 109.5 . . ?
C142 N15 C138 111.27(15) . . ?
C146 N15 C138 106.97(15) . . ?
C146 N15 C142 110.76(15) . . ?
C146 N15 C150 110.99(15) . . ?
C150 N15 C138 111.26(15) . . ?
C150 N15 C142 105.65(15) . . ?
H7A O7 H7B 102(3) . . ?
H8A O8 H8B 104(3) . . ?
H9A O9 H9B 93(3) . . ?

loop_
_geom_bond_atom_site_label_1
_geom_bond_atom_site_label_2
_geom_bond_distance
_geom_bond_site_symmetry_2
_geom_bond_publ_flag
C1 H1 0.9500 . ?
C1 C2 1.388(3) . ?
C1 C5 1.386(3) . ?
C2 H2 0.9500 . ?
C2 C3 1.390(3) . ?
C3 C4 1.523(3) . ?
C3 N1 1.348(3) . ?
C4 N2 1.323(3) . ?
C4 O1 1.253(2) . ?
C5 H5 0.9500 . ?
C5 C6 1.391(3) . ?
C6 C7 1.520(3) . ?
C6 N1 1.342(3) . ?
C7 N3 1.322(3) . ?
C7 O2 1.253(3) . ?
C8 C9 1.403(3) . ?
C8 C13 1.389(3) . ?
C8 N2 1.389(3) . ?
C9 C10 1.384(3) . ?
C9 F1 1.344(2) . ?
C10 C11 1.375(3) . ?
C10 F2 1.344(2) . ?
C11 C12 1.385(3) . ?
C11 F3 1.337(2) . ?
C12 C13 1.384(3) . ?
C12 F4 1.339(2) . ?
C13 F5 1.352(2) . ?
C14 C15 1.398(3) . ?
C14 C19 1.387(3) . ?
C14 N3 1.398(3) . ?
C15 C16 1.385(3) . ?
C15 F6 1.345(2) . ?
C16 C17 1.373(3) . ?
C16 F7 1.345(2) . ?
C17 C18 1.374(3) . ?
C17 F8 1.345(2) . ?
C18 C19 1.378(3) . ?
C18 F9 1.347(2) . ?
C19 F10 1.353(2) . ?
C20 H20 0.9500 . ?
C20 C21 1.387(3) . ?
C20 C24 1.385(3) . ?
C21 H21 0.9500 . ?
C21 C22 1.392(3) . ?
C22 C23 1.522(3) . ?
C22 N4 1.342(3) . ?
C23 N5A 1.298(4) . ?
C23 N5B 1.369(9) . ?
C23 O3A 1.271(3) . ?
C23 O3B 1.221(7) . ?
C24 H24 0.9500 . ?
C24 C25 1.395(3) . ?
C25 C26 1.523(3) . ?
C25 N4 1.342(3) . ?
C26 N6 1.325(3) . ?
C26 O4 1.253(2) . ?
C27A C28A 1.394(4) . ?
C27A C32A 1.397(4) . ?
C27A N5A 1.390(4) . ?
C27B C28B 1.3900 . ?
C27B C32B 1.3900 . ?
C27B N5B 1.420(9) . ?
C28B C29B 1.3900 . ?
C28B F21B 1.319(7) . ?
C29B C30B 1.3900 . ?
C29B F22B 1.343(7) . ?
C30B C31B 1.3900 . ?
C30B F23B 1.29(3) . ?
C31B C32B 1.3900 . ?
C31B F24B 1.321(8) . ?
C32B F25B 1.303(7) . ?
C28A C29A 1.386(4) . ?
C28A F21A 1.342(4) . ?
C29A C30A 1.373(4) . ?
C29A F22A 1.340(4) . ?
C30A C31A 1.388(4) . ?
C30A F23A 1.350(10) . ?
C31A C32A 1.378(4) . ?
C31A F24A 1.346(4) . ?
C32A F25A 1.360(4) . ?
C33 C34 1.390(3) . ?
C33 C38 1.395(3) . ?
C33 N6 1.391(3) . ?
C34 C35 1.384(3) . ?
C34 F26 1.350(2) . ?
C35 C36 1.386(3) . ?
C35 F27 1.341(2) . ?
C36 C37 1.372(3) . ?
C36 F28 1.339(2) . ?
C37 C38 1.373(3) . ?
C37 F29 1.354(2) . ?
C38 F30 1.352(2) . ?
C39 H39 0.9500 . ?
C39 C40 1.383(3) . ?
C39 C43 1.391(3) . ?
C40 H40 0.9500 . ?
C40 C41 1.397(3) . ?
C41 C42 1.517(3) . ?
C41 N7 1.340(3) . ?
C42 N8 1.323(3) . ?
C42 O5 1.260(3) . ?
C43 H43 0.9500 . ?
C43 C44 1.389(3) . ?
C44 C45 1.523(3) . ?
C44 N7 1.344(3) . ?
C45 N9 1.323(3) . ?
C45 O6 1.253(2) . ?
C46 C47 1.392(3) . ?
C46 C51 1.394(3) . ?
C46 N8 1.394(3) . ?
C47 C48 1.389(3) . ?
C47 F35 1.354(2) . ?
C48 C49 1.376(3) . ?
C48 F34 1.346(2) . ?
C49 C50 1.380(3) . ?
C49 F33 1.341(2) . ?
C50 C51 1.378(3) . ?
C50 F32 1.343(2) . ?
C51 F31 1.343(2) . ?
C52 C53 1.397(3) . ?
C52 C57 1.397(3) . ?
C52 N9 1.390(2) . ?
C53 C54 1.377(3) . ?
C53 F36 1.350(2) . ?
C54 C55 1.378(3) . ?
C54 F37 1.351(2) . ?
C55 C56 1.377(3) . ?
C55 F38 1.342(2) . ?
C56 C57 1.376(3) . ?
C56 F39 1.350(2) . ?
C57 F40 1.346(2) . ?
C58 H58A 0.9900 . ?
C58 H58B 0.9900 . ?
C58 C59 1.517(3) . ?
C58 N10 1.528(2) . ?
C59 H59A 0.9900 . ?
C59 H59B 0.9900 . ?
C59 C60 1.529(3) . ?
C60 H60A 0.9900 . ?
C60 H60B 0.9900 . ?
C60 C61 1.524(3) . ?
C61 H61A 0.9800 . ?
C61 H61B 0.9800 . ?
C61 H61C 0.9800 . ?
C62 H62A 0.9900 . ?
C62 H62B 0.9900 . ?
C62 C63 1.518(3) . ?
C62 N10 1.527(2) . ?
C63 H63A 0.9900 . ?
C63 H63B 0.9900 . ?
C63 C64 1.531(3) . ?
C64 H64A 0.9900 . ?
C64 H64B 0.9900 . ?
C64 C65 1.522(3) . ?
C65 H65A 0.9800 . ?
C65 H65B 0.9800 . ?
C65 H65C 0.9800 . ?
C66 H66A 0.9900 . ?
C66 H66B 0.9900 . ?
C66 C67 1.523(3) . ?
C66 N10 1.517(3) . ?
C67 H67A 0.9900 . ?
C67 H67B 0.9900 . ?
C67 C68 1.525(3) . ?
C68 H68A 0.9900 . ?
C68 H68B 0.9900 . ?
C68 C69 1.527(3) . ?
C69 H69A 0.9800 . ?
C69 H69B 0.9800 . ?
C69 H69C 0.9800 . ?
C70 H70A 0.9900 . ?
C70 H70B 0.9900 . ?
C70 C71 1.518(3) . ?
C70 N10 1.519(2) . ?
C71 H71A 0.9900 . ?
C71 H71B 0.9900 . ?
C71 C72 1.533(3) . ?
C72 H72A 0.9900 . ?
C72 H72B 0.9900 . ?
C72 C73 1.533(3) . ?
C73 H73A 0.9800 . ?
C73 H73B 0.9800 . ?
C73 H73C 0.9800 . ?
C74 H74A 0.9900 . ?
C74 H74B 0.9900 . ?
C74 C75 1.517(3) . ?
C74 N11 1.522(2) . ?
C75 H75A 0.9900 . ?
C75 H75B 0.9900 . ?
C75 C76 1.528(3) . ?
C76 H76A 0.9900 . ?
C76 H76B 0.9900 . ?
C76 C77 1.521(3) . ?
C77 H77A 0.9800 . ?
C77 H77B 0.9800 . ?
C77 H77C 0.9800 . ?
C78 H78A 0.9900 . ?
C78 H78B 0.9900 . ?
C78 C79 1.518(3) . ?
C78 N11 1.527(2) . ?
C79 H79A 0.9900 . ?
C79 H79B 0.9900 . ?
C79 C80 1.528(3) . ?
C80 H80A 0.9900 . ?
C80 H80B 0.9900 . ?
C80 C81 1.528(3) . ?
C81 H81A 0.9800 . ?
C81 H81B 0.9800 . ?
C81 H81C 0.9800 . ?
C82 H82A 0.9900 . ?
C82 H82B 0.9900 . ?
C82 C83 1.523(3) . ?
C82 N11 1.522(2) . ?
C83 H83A 0.9900 . ?
C83 H83B 0.9900 . ?
C83 C84 1.524(3) . ?
C84 H84A 0.9900 . ?
C84 H84B 0.9900 . ?
C84 C85 1.523(3) . ?
C85 H85A 0.9800 . ?
C85 H85B 0.9800 . ?
C85 H85C 0.9800 . ?
C86 H86A 0.9900 . ?
C86 H86B 0.9900 . ?
C86 C87 1.518(3) . ?
C86 N11 1.521(2) . ?
C87 H87A 0.9900 . ?
C87 H87B 0.9900 . ?
C87 C88 1.534(3) . ?
C88 H88A 0.9900 . ?
C88 H88B 0.9900 . ?
C88 C89 1.514(3) . ?
C89 H89A 0.9800 . ?
C89 H89B 0.9800 . ?
C89 H89C 0.9800 . ?
C90 H90A 0.9900 . ?
C90 H90B 0.9900 . ?
C90 C91 1.514(3) . ?
C90 N12 1.526(2) . ?
C91 H91A 0.9900 . ?
C91 H91B 0.9900 . ?
C91 C92 1.524(3) . ?
C92 H92A 0.9900 . ?
C92 H92B 0.9900 . ?
C92 C93 1.518(3) . ?
C93 H93A 0.9800 . ?
C93 H93B 0.9800 . ?
C93 H93C 0.9800 . ?
C94 H94A 0.9900 . ?
C94 H94B 0.9900 . ?
C94 C95 1.517(3) . ?
C94 N12 1.529(3) . ?
C95 H95A 0.9900 . ?
C95 H95B 0.9900 . ?
C95 C96 1.528(3) . ?
C96 H96A 0.9900 . ?
C96 H96B 0.9900 . ?
C96 C97 1.516(3) . ?
C97 H97A 0.9800 . ?
C97 H97B 0.9800 . ?
C97 H97C 0.9800 . ?
C98 H98A 0.9900 . ?
C98 H98B 0.9900 . ?
C98 C99 1.523(3) . ?
C98 N12 1.517(2) . ?
C99 H99A 0.9900 . ?
C99 H99B 0.9900 . ?
C99 C100 1.536(3) . ?
C100 H10A 0.9900 . ?
C100 H10B 0.9900 . ?
C100 C101 1.515(3) . ?
C101 H10C 0.9800 . ?
C101 H10D 0.9800 . ?
C101 H10E 0.9800 . ?
C102 H10F 0.9900 . ?
C102 H10G 0.9900 . ?
C102 C103 1.520(3) . ?
C102 N12 1.523(2) . ?
C103 H10H 0.9900 . ?
C103 H10I 0.9900 . ?
C103 C104 1.528(3) . ?
C104 H10J 0.9900 . ?
C104 H10K 0.9900 . ?
C104 C105 1.521(3) . ?
C105 H10L 0.9800 . ?
C105 H10M 0.9800 . ?
C105 H10N 0.9800 . ?
C106 H10O 0.9900 . ?
C106 H10P 0.9900 . ?
C106 C107 1.520(3) . ?
C106 N13 1.515(2) . ?
C107 H10Q 0.9900 . ?
C107 H10R 0.9900 . ?
C107 C108 1.533(3) . ?
C108 H10S 0.9900 . ?
C108 H10T 0.9900 . ?
C108 C109 1.526(3) . ?
C109 H10U 0.9800 . ?
C109 H10V 0.9800 . ?
C109 H10W 0.9800 . ?
C110 H11A 0.9900 . ?
C110 H11B 0.9900 . ?
C110 C111 1.516(3) . ?
C110 N13 1.525(2) . ?
C111 H11C 0.9900 . ?
C111 H11D 0.9900 . ?
C111 C112 1.534(3) . ?
C112 H11E 0.9900 . ?
C112 H11F 0.9900 . ?
C112 C113 1.522(3) . ?
C113 H11G 0.9800 . ?
C113 H11H 0.9800 . ?
C113 H11I 0.9800 . ?
C114 H11J 0.9900 . ?
C114 H11K 0.9900 . ?
C114 C115 1.521(3) . ?
C114 N13 1.526(2) . ?
C115 H11L 0.9900 . ?
C115 H11M 0.9900 . ?
C115 C116 1.522(3) . ?
C116 H11N 0.9900 . ?
C116 H11O 0.9900 . ?
C116 C117 1.522(3) . ?
C117 H11P 0.9800 . ?
C117 H11Q 0.9800 . ?
C117 H11R 0.9800 . ?
C118 H11S 0.9900 . ?
C118 H11T 0.9900 . ?
C118 C119 1.515(3) . ?
C118 N13 1.518(2) . ?
C119 H11U 0.9900 . ?
C119 H11V 0.9900 . ?
C119 C120 1.531(3) . ?
C120 H12A 0.9900 . ?
C120 H12B 0.9900 . ?
C120 C121 1.515(3) . ?
C121 H12C 0.9800 . ?
C121 H12D 0.9800 . ?
C121 H12E 0.9800 . ?
C122 H12F 0.9900 . ?
C122 H12G 0.9900 . ?
C122 C123 1.514(3) . ?
C122 N14 1.517(3) . ?
C123 H12H 0.9900 . ?
C123 H12I 0.9900 . ?
C123 C124 1.528(3) . ?
C124 H12J 0.9900 . ?
C124 H12K 0.9900 . ?
C124 C125 1.527(4) . ?
C125 H12L 0.9800 . ?
C125 H12M 0.9800 . ?
C125 H12N 0.9800 . ?
C126 H12O 0.9900 . ?
C126 H12P 0.9900 . ?
C126 C127 1.517(3) . ?
C126 N14 1.516(2) . ?
C127 H12Q 0.9900 . ?
C127 H12R 0.9900 . ?
C127 C128 1.526(3) . ?
C128 H12S 0.9900 . ?
C128 H12T 0.9900 . ?
C128 C129 1.521(3) . ?
C129 H12U 0.9800 . ?
C129 H12V 0.9800 . ?
C129 H12W 0.9800 . ?
C130 H13A 0.9900 . ?
C130 H13B 0.9900 . ?
C130 C131 1.519(3) . ?
C130 N14 1.530(3) . ?
C131 H13C 0.9900 . ?
C131 H13D 0.9900 . ?
C131 C132 1.528(3) . ?
C132 H13E 0.9900 . ?
C132 H13F 0.9900 . ?
C132 C133 1.547(5) . ?
C133 H13G 0.9800 . ?
C133 H13H 0.9800 . ?
C133 H13I 0.9800 . ?
C134 H13J 0.9900 . ?
C134 H13K 0.9900 . ?
C134 C135 1.514(3) . ?
C134 N14 1.523(2) . ?
C135 H13L 0.9900 . ?
C135 H13M 0.9900 . ?
C135 C136 1.531(3) . ?
C136 H13N 0.9900 . ?
C136 H13O 0.9900 . ?
C136 C137 1.524(3) . ?
C137 H13P 0.9800 . ?
C137 H13Q 0.9800 . ?
C137 H13R 0.9800 . ?
C138 H13S 0.9900 . ?
C138 H13T 0.9900 . ?
C138 C139 1.526(3) . ?
C138 N15 1.529(3) . ?
C139 H13U 0.9900 . ?
C139 H13V 0.9900 . ?
C139 C140 1.528(3) . ?
C140 H14A 0.9900 . ?
C140 H14B 0.9900 . ?
C140 C141 1.524(3) . ?
C141 H14C 0.9800 . ?
C141 H14D 0.9800 . ?
C141 H14E 0.9800 . ?
C142 H14F 0.9900 . ?
C142 H14G 0.9900 . ?
C142 C143 1.519(3) . ?
C142 N15 1.525(2) . ?
C143 H14H 0.9900 . ?
C143 H14I 0.9900 . ?
C143 C144 1.536(3) . ?
C144 H14J 0.9900 . ?
C144 H14K 0.9900 . ?
C144 C145 1.486(4) . ?
C145 H14L 0.9800 . ?
C145 H14M 0.9800 . ?
C145 H14N 0.9800 . ?
C146 H14O 0.9900 . ?
C146 H14P 0.9900 . ?
C146 C147 1.520(3) . ?
C146 N15 1.521(3) . ?
C147 H14Q 0.9900 . ?
C147 H14R 0.9900 . ?
C147 C148 1.523(3) . ?
C148 H14S 0.9900 . ?
C148 H14T 0.9900 . ?
C148 C149 1.521(3) . ?
C149 H14U 0.9800 . ?
C149 H14V 0.9800 . ?
C149 H14W 0.9800 . ?
C150 H15A 0.9900 . ?
C150 H15B 0.9900 . ?
C150 C151 1.521(3) . ?
C150 N15 1.523(3) . ?
C151 H15C 0.9900 . ?
C151 H15D 0.9900 . ?
C151 C152 1.528(3) . ?
C152 H15E 0.9900 . ?
C152 H15F 0.9900 . ?
C152 C153 1.524(3) . ?
C153 H15G 0.9800 . ?
C153 H15H 0.9800 . ?
C153 H15I 0.9800 . ?
O7 H7A 0.92(3) . ?
O7 H7B 0.84(3) . ?
O8 H8A 0.96(3) . ?
O8 H8B 0.95(3) . ?
O9 H9A 0.89(3) . ?
O9 H9B 0.94(3) . ?

loop_
_geom_hbond_atom_site_label_D
_geom_hbond_atom_site_label_H
_geom_hbond_atom_site_label_A
_geom_hbond_distance_DH
_geom_hbond_distance_HA
_geom_hbond_distance_DA
_geom_hbond_angle_DHA
_geom_hbond_site_symmetry_A
_geom_hbond_publ_flag
O7 H7A N2 0.92(3) 1.98(3) 2.894(2) 174(3) . yes
O7 H7B N3 0.84(3) 2.14(3) 2.968(2) 173(3) . yes
O8 H8A N6 0.96(3) 1.93(3) 2.882(2) 171(3) . yes
O8 H8B N5A 0.95(3) 2.05(3) 2.990(4) 169(3) . yes
O8 H8B N5B 0.95(3) 1.84(3) 2.786(9) 174(3) . yes
O9 H9A N9 0.89(3) 2.03(3) 2.909(2) 170(3) . yes
O9 H9B N8 0.94(3) 2.03(3) 2.962(2) 170(3) . yes

loop_
_geom_torsion_atom_site_label_1
_geom_torsion_atom_site_label_2
_geom_torsion_atom_site_label_3
_geom_torsion_atom_site_label_4
_geom_torsion
_geom_torsion_site_symmetry_1
_geom_torsion_site_symmetry_2
_geom_torsion_site_symmetry_3
_geom_torsion_site_symmetry_4
_geom_torsion_publ_flag
C1 C2 C3 C4 178.1(2) . . . . ?
C1 C2 C3 N1 -0.8(3) . . . . ?
C1 C5 C6 C7 174.1(2) . . . . ?
C1 C5 C6 N1 -2.0(3) . . . . ?
C2 C1 C5 C6 0.1(4) . . . . ?
C2 C3 C4 N2 -178.43(19) . . . . ?
C2 C3 C4 O1 -1.3(3) . . . . ?
C2 C3 N1 C6 -1.0(3) . . . . ?
C3 C4 N2 C8 -178.42(17) . . . . ?
C4 C3 N1 C6 -179.95(17) . . . . ?
C5 C1 C2 C3 1.2(4) . . . . ?
C5 C6 C7 N3 159.5(2) . . . . ?
C5 C6 C7 O2 -20.9(3) . . . . ?
C5 C6 N1 C3 2.4(3) . . . . ?
C6 C7 N3 C14 169.67(17) . . . . ?
C7 C6 N1 C3 -173.68(17) . . . . ?
C8 C9 C10 C11 0.3(3) . . . . ?
C8 C9 C10 F2 -179.71(18) . . . . ?
C9 C8 C13 C12 -1.1(3) . . . . ?
C9 C8 C13 F5 178.97(17) . . . . ?
C9 C8 N2 C4 58.6(3) . . . . ?
C9 C10 C11 C12 -1.5(3) . . . . ?
C9 C10 C11 F3 179.11(18) . . . . ?
C10 C11 C12 C13 1.4(3) . . . . ?
C10 C11 C12 F4 -178.21(18) . . . . ?
C11 C12 C13 C8 0.0(3) . . . . ?
C11 C12 C13 F5 179.89(18) . . . . ?
C13 C8 C9 C10 1.0(3) . . . . ?
C13 C8 C9 F1 -176.53(17) . . . . ?
C13 C8 N2 C4 -128.2(2) . . . . ?
C14 C15 C16 C17 1.1(3) . . . . ?
C14 C15 C16 F7 -179.47(17) . . . . ?
C15 C14 C19 C18 0.8(3) . . . . ?
C15 C14 C19 F10 179.70(18) . . . . ?
C15 C14 N3 C7 118.8(2) . . . . ?
C15 C16 C17 C18 -0.5(3) . . . . ?
C15 C16 C17 F8 179.49(18) . . . . ?
C16 C17 C18 C19 0.2(3) . . . . ?
C16 C17 C18 F9 -179.83(19) . . . . ?
C17 C18 C19 C14 -0.3(3) . . . . ?
C17 C18 C19 F10 -179.22(19) . . . . ?
C19 C14 C15 C16 -1.2(3) . . . . ?
C19 C14 C15 F6 178.52(17) . . . . ?
C19 C14 N3 C7 -67.6(3) . . . . ?
F1 C9 C10 C11 177.86(18) . . . . ?
F1 C9 C10 F2 -2.1(3) . . . . ?
F2 C10 C11 C12 178.52(18) . . . . ?
F2 C10 C11 F3 -0.9(3) . . . . ?
F3 C11 C12 C13 -179.22(18) . . . . ?
F3 C11 C12 F4 1.2(3) . . . . ?
F4 C12 C13 C8 179.54(18) . . . . ?
F4 C12 C13 F5 -0.5(3) . . . . ?
F6 C15 C16 C17 -178.62(18) . . . . ?
F6 C15 C16 F7 0.8(3) . . . . ?
F7 C16 C17 C18 -179.95(19) . . . . ?
F7 C16 C17 F8 0.1(3) . . . . ?
F8 C17 C18 C19 -179.87(19) . . . . ?
F8 C17 C18 F9 0.1(3) . . . . ?
F9 C18 C19 C14 179.7(2) . . . . ?
F9 C18 C19 F10 0.8(3) . . . . ?
N1 C3 C4 N2 0.5(3) . . . . ?
N1 C3 C4 O1 177.65(18) . . . . ?
N1 C6 C7 N3 -24.2(3) . . . . ?
N1 C6 C7 O2 155.36(19) . . . . ?
N2 C8 C9 C10 174.46(19) . . . . ?
N2 C8 C9 F1 -3.1(3) . . . . ?
N2 C8 C13 C12 -174.94(19) . . . . ?
N2 C8 C13 F5 5.1(3) . . . . ?
N3 C14 C15 C16 172.85(18) . . . . ?
N3 C14 C15 F6 -7.4(3) . . . . ?
N3 C14 C19 C18 -173.2(2) . . . . ?
N3 C14 C19 F10 5.7(3) . . . . ?
O1 C4 N2 C8 4.8(3) . . . . ?
O2 C7 N3 C14 -9.9(3) . . . . ?
C20 C21 C22 C23 -174.6(2) . . . . ?
C20 C21 C22 N4 1.7(3) . . . . ?
C20 C24 C25 C26 -177.2(2) . . . . ?
C20 C24 C25 N4 1.7(3) . . . . ?
C21 C20 C24 C25 -1.5(4) . . . . ?
C21 C22 C23 N5A -161.4(3) . . . . ?
C21 C22 C23 N5B 179.1(5) . . . . ?
C21 C22 C23 O3A 21.0(3) . . . . ?
C21 C22 C23 O3B -6.8(6) . . . . ?
C21 C22 N4 C25 -1.6(3) . . . . ?
C22 C23 N5A C27A -170.2(2) . . . . ?
C22 C23 N5B C27B -175.6(5) . . . . ?
C23 C22 N4 C25 174.70(17) . . . . ?
C24 C20 C21 C22 0.0(4) . . . . ?
C24 C25 C26 N6 177.75(19) . . . . ?
C24 C25 C26 O4 0.0(3) . . . . ?
C24 C25 N4 C22 -0.1(3) . . . . ?
C25 C26 N6 C33 178.84(17) . . . . ?
C26 C25 N4 C22 178.80(17) . . . . ?
C27A C28A C29A C30A 0.2(7) . . . . ?
C27A C28A C29A F22A -179.9(4) . . . . ?
C27B C28B C29B C30B 0.0 . . . . ?
C27B C28B C29B F22B -179.2(9) . . . . ?
C28B C27B C32B C31B 0.0 . . . . ?
C28B C27B C32B F25B -178.9(11) . . . . ?
C28B C27B N5B C23 109.5(9) . . . . ?
C28B C29B C30B C31B 0.0 . . . . ?
C28B C29B C30B F23B 172.9(17) . . . . ?
C29B C30B C31B C32B 0.0 . . . . ?
C29B C30B C31B F24B 177.8(12) . . . . ?
C30B C31B C32B C27B 0.0 . . . . ?
C30B C31B C32B F25B 179.0(10) . . . . ?
C32B C27B C28B C29B 0.0 . . . . ?
C32B C27B C28B F21B -177.6(9) . . . . ?
C32B C27B N5B C23 -77.7(9) . . . . ?
C28A C27A C32A C31A 1.5(5) . . . . ?
C28A C27A C32A F25A -178.6(4) . . . . ?
C28A C27A N5A C23 74.7(5) . . . . ?
C28A C29A C30A C31A -0.7(7) . . . . ?
C28A C29A C30A F23A -178.1(6) . . . . ?
C29A C30A C31A C32A 1.6(6) . . . . ?
C29A C30A C31A F24A -179.2(5) . . . . ?
C30A C31A C32A C27A -2.2(5) . . . . ?
C30A C31A C32A F25A 178.0(4) . . . . ?
C32A C27A C28A C29A -0.6(5) . . . . ?
C32A C27A C28A F21A 179.3(4) . . . . ?
C32A C27A N5A C23 -111.6(4) . . . . ?
C33 C34 C35 C36 -0.5(3) . . . . ?
C33 C34 C35 F27 179.37(18) . . . . ?
C34 C33 C38 C37 0.9(3) . . . . ?
C34 C33 C38 F30 -179.36(17) . . . . ?
C34 C33 N6 C26 -60.6(3) . . . . ?
C34 C35 C36 C37 1.5(3) . . . . ?
C34 C35 C36 F28 -179.56(18) . . . . ?
C35 C36 C37 C38 -1.3(3) . . . . ?
C35 C36 C37 F29 178.34(18) . . . . ?
C36 C37 C38 C33 0.1(3) . . . . ?
C36 C37 C38 F30 -179.64(18) . . . . ?
C38 C33 C34 C35 -0.7(3) . . . . ?
C38 C33 C34 F26 176.62(17) . . . . ?
C38 C33 N6 C26 127.1(2) . . . . ?
F21A C28A C29A C30A -179.7(4) . . . . ?
F21A C28A C29A F22A 0.2(6) . . . . ?
F21B C28B C29B C30B 177.5(9) . . . . ?
F21B C28B C29B F22B -1.7(10) . . . . ?
F22A C29A C30A C31A 179.3(4) . . . . ?
F22A C29A C30A F23A 2.0(8) . . . . ?
F22B C29B C30B C31B 179.2(10) . . . . ?
F22B C29B C30B F23B -8.0(16) . . . . ?
F23A C30A C31A C32A 179.1(6) . . . . ?
F23A C30A C31A F24A -1.7(7) . . . . ?
F23B C30B C31B C32B -172.2(19) . . . . ?
F23B C30B C31B F24B 5.6(17) . . . . ?
F24A C31A C32A C27A 178.6(4) . . . . ?
F24A C31A C32A F25A -1.3(5) . . . . ?
F24B C31B C32B C27B -177.6(13) . . . . ?
F24B C31B C32B F25B 1.4(11) . . . . ?
F26 C34 C35 C36 -177.88(17) . . . . ?
F26 C34 C35 F27 2.0(3) . . . . ?
F27 C35 C36 C37 -178.34(18) . . . . ?
F27 C35 C36 F28 0.6(3) . . . . ?
F28 C36 C37 C38 179.74(19) . . . . ?
F28 C36 C37 F29 -0.6(3) . . . . ?
F29 C37 C38 C33 -179.59(18) . . . . ?
F29 C37 C38 F30 0.7(3) . . . . ?
N4 C22 C23 N5A 22.3(3) . . . . ?
N4 C22 C23 N5B 2.7(5) . . . . ?
N4 C22 C23 O3A -155.4(3) . . . . ?
N4 C22 C23 O3B 176.8(6) . . . . ?
N4 C25 C26 N6 -1.2(3) . . . . ?
N4 C25 C26 O4 -178.97(18) . . . . ?
N5A C27A C28A C29A 173.9(4) . . . . ?
N5A C27A C28A F21A -6.2(6) . . . . ?
N5A C27A C32A C31A -172.7(4) . . . . ?
N5A C27A C32A F25A 7.2(5) . . . . ?
N5B C27B C28B C29B 172.7(9) . . . . ?
N5B C27B C28B F21B -4.8(9) . . . . ?
N5B C27B C32B C31B -172.8(9) . . . . ?
N5B C27B C32B F25B 8.3(11) . . . . ?
N6 C33 C34 C35 -173.33(19) . . . . ?
N6 C33 C34 F26 4.0(3) . . . . ?
N6 C33 C38 C37 174.04(19) . . . . ?
N6 C33 C38 F30 -6.2(3) . . . . ?
O3A C23 N5A C27A 7.1(4) . . . . ?
O3B C23 N5B C27B 10.8(10) . . . . ?
O4 C26 N6 C33 -3.7(3) . . . . ?
C39 C40 C41 C42 174.0(2) . . . . ?
C39 C40 C41 N7 -1.2(3) . . . . ?
C39 C43 C44 C45 178.1(2) . . . . ?
C39 C43 C44 N7 -1.1(3) . . . . ?
C40 C39 C43 C44 1.4(4) . . . . ?
C40 C41 C42 N8 160.2(2) . . . . ?
C40 C41 C42 O5 -20.3(3) . . . . ?
C40 C41 N7 C44 1.5(3) . . . . ?
C41 C42 N8 C46 168.35(17) . . . . ?
C42 C41 N7 C44 -173.68(17) . . . . ?
C43 C39 C40 C41 -0.3(4) . . . . ?
C43 C44 C45 N9 178.37(19) . . . . ?
C43 C44 C45 O6 -3.3(3) . . . . ?
C43 C44 N7 C41 -0.4(3) . . . . ?
C44 C45 N9 C52 -179.08(17) . . . . ?
C45 C44 N7 C41 -179.62(17) . . . . ?
C46 C47 C48 C49 0.7(3) . . . . ?
C46 C47 C48 F34 -179.65(17) . . . . ?
C47 C46 C51 C50 1.8(3) . . . . ?
C47 C46 C51 F31 179.42(18) . . . . ?
C47 C46 N8 C42 118.7(2) . . . . ?
C47 C48 C49 C50 0.0(3) . . . . ?
C47 C48 C49 F33 -179.12(18) . . . . ?
C48 C49 C50 C51 0.3(3) . . . . ?
C48 C49 C50 F32 -179.19(19) . . . . ?
C49 C50 C51 C46 -1.3(3) . . . . ?
C49 C50 C51 F31 -178.97(19) . . . . ?
C51 C46 C47 C48 -1.5(3) . . . . ?
C51 C46 C47 F35 178.75(17) . . . . ?
C51 C46 N8 C42 -68.2(3) . . . . ?
C52 C53 C54 C55 0.3(3) . . . . ?
C52 C53 C54 F37 -179.69(18) . . . . ?
C53 C52 C57 C56 -1.9(3) . . . . ?
C53 C52 C57 F40 179.70(17) . . . . ?
C53 C52 N9 C45 60.1(3) . . . . ?
C53 C54 C55 C56 -1.8(3) . . . . ?
C53 C54 C55 F38 178.04(18) . . . . ?
C54 C55 C56 C57 1.5(3) . . . . ?
C54 C55 C56 F39 -178.18(18) . . . . ?
C55 C56 C57 C52 0.4(3) . . . . ?
C55 C56 C57 F40 178.87(18) . . . . ?
C57 C52 C53 C54 1.5(3) . . . . ?
C57 C52 C53 F36 -176.38(17) . . . . ?
C57 C52 N9 C45 -126.4(2) . . . . ?
F32 C50 C51 C46 178.23(19) . . . . ?
F32 C50 C51 F31 0.6(3) . . . . ?
F33 C49 C50 C51 179.44(19) . . . . ?
F33 C49 C50 F32 -0.1(3) . . . . ?
F34 C48 C49 C50 -179.73(18) . . . . ?
F34 C48 C49 F33 1.2(3) . . . . ?
F35 C47 C48 C49 -179.56(17) . . . . ?
F35 C47 C48 F34 0.1(3) . . . . ?
F36 C53 C54 C55 178.21(17) . . . . ?
F36 C53 C54 F37 -1.7(3) . . . . ?
F37 C54 C55 C56 178.13(18) . . . . ?
F37 C54 C55 F38 -2.0(3) . . . . ?
F38 C55 C56 C57 -178.36(18) . . . . ?
F38 C55 C56 F39 2.0(3) . . . . ?
F39 C56 C57 C52 -179.93(18) . . . . ?
F39 C56 C57 F40 -1.5(3) . . . . ?
N7 C41 C42 N8 -24.4(3) . . . . ?
N7 C41 C42 O5 155.07(19) . . . . ?
N7 C44 C45 N9 -2.3(3) . . . . ?
N7 C44 C45 O6 176.01(18) . . . . ?
N8 C46 C47 C48 172.12(18) . . . . ?
N8 C46 C47 F35 -7.7(3) . . . . ?
N8 C46 C51 C50 -171.8(2) . . . . ?
N8 C46 C51 F31 5.8(3) . . . . ?
N9 C52 C53 C54 175.37(19) . . . . ?
N9 C52 C53 F36 -2.5(3) . . . . ?
N9 C52 C57 C56 -176.07(19) . . . . ?
N9 C52 C57 F40 5.5(3) . . . . ?
O5 C42 N8 C46 -11.1(3) . . . . ?
O6 C45 N9 C52 2.8(3) . . . . ?
C58 C59 C60 C61 172.49(18) . . . . ?
C59 C58 N10 C62 -53.2(2) . . . . ?
C59 C58 N10 C66 -174.68(16) . . . . ?
C59 C58 N10 C70 64.2(2) . . . . ?
C62 C63 C64 C65 179.13(18) . . . . ?
C63 C62 N10 C58 -57.6(2) . . . . ?
C63 C62 N10 C66 61.1(2) . . . . ?
C63 C62 N10 C70 -177.87(17) . . . . ?
C66 C67 C68 C69 175.28(19) . . . . ?
C67 C66 N10 C58 177.99(16) . . . . ?
C67 C66 N10 C62 56.4(2) . . . . ?
C67 C66 N10 C70 -61.4(2) . . . . ?
C70 C71 C72 C73 -179.3(2) . . . . ?
C71 C70 N10 C58 67.5(2) . . . . ?
C71 C70 N10 C62 -171.74(17) . . . . ?
C71 C70 N10 C66 -50.7(2) . . . . ?
N10 C58 C59 C60 175.63(16) . . . . ?
N10 C62 C63 C64 165.83(17) . . . . ?
N10 C66 C67 C68 170.69(17) . . . . ?
N10 C70 C71 C72 -166.84(18) . . . . ?
C74 C75 C76 C77 -178.7(2) . . . . ?
C75 C74 N11 C78 -58.2(2) . . . . ?
C75 C74 N11 C82 60.9(2) . . . . ?
C75 C74 N11 C86 -179.02(18) . . . . ?
C78 C79 C80 C81 175.25(18) . . . . ?
C79 C78 N11 C74 -60.9(2) . . . . ?
C79 C78 N11 C82 177.66(16) . . . . ?
C79 C78 N11 C86 56.8(2) . . . . ?
C82 C83 C84 C85 178.9(2) . . . . ?
C83 C82 N11 C74 55.3(2) . . . . ?
C83 C82 N11 C78 176.76(16) . . . . ?
C83 C82 N11 C86 -62.1(2) . . . . ?
C86 C87 C88 C89 78.0(3) . . . . ?
C87 C86 N11 C74 -173.55(17) . . . . ?
C87 C86 N11 C78 65.6(2) . . . . ?
C87 C86 N11 C82 -53.2(2) . . . . ?
N11 C74 C75 C76 175.13(18) . . . . ?
N11 C78 C79 C80 168.02(16) . . . . ?
N11 C82 C83 C84 171.73(18) . . . . ?
N11 C86 C87 C88 -168.46(17) . . . . ?
C90 C91 C92 C93 178.8(2) . . . . ?
C91 C90 N12 C94 57.6(2) . . . . ?
C91 C90 N12 C98 178.32(17) . . . . ?
C91 C90 N12 C102 -61.4(2) . . . . ?
C94 C95 C96 C97 -174.60(18) . . . . ?
C95 C94 N12 C90 59.9(2) . . . . ?
C95 C94 N12 C98 -57.5(2) . . . . ?
C95 C94 N12 C102 -178.43(17) . . . . ?
C98 C99 C100 C101 -76.2(3) . . . . ?
C99 C98 N12 C90 173.76(17) . . . . ?
C99 C98 N12 C94 -65.5(2) . . . . ?
C99 C98 N12 C102 53.1(2) . . . . ?
C102 C103 C104 C105 -178.6(2) . . . . ?
C103 C102 N12 C90 -55.8(2) . . . . ?
C103 C102 N12 C94 -177.36(17) . . . . ?
C103 C102 N12 C98 61.4(2) . . . . ?
N12 C90 C91 C92 -174.53(17) . . . . ?
N12 C94 C95 C96 -168.85(16) . . . . ?
N12 C98 C99 C100 169.58(18) . . . . ?
N12 C102 C103 C104 -171.91(18) . . . . ?
C106 C107 C108 C109 179.88(18) . . . . ?
C107 C106 N13 C110 58.2(2) . . . . ?
C107 C106 N13 C114 178.92(16) . . . . ?
C107 C106 N13 C118 -60.5(2) . . . . ?
C110 C111 C112 C113 -174.33(18) . . . . ?
C111 C110 N13 C106 56.1(2) . . . . ?
C111 C110 N13 C114 -61.5(2) . . . . ?
C111 C110 N13 C118 177.94(17) . . . . ?
C114 C115 C116 C117 178.2(2) . . . . ?
C115 C114 N13 C106 174.36(17) . . . . ?
C115 C114 N13 C110 -64.4(2) . . . . ?
C115 C114 N13 C118 53.3(2) . . . . ?
C118 C119 C120 C121 -176.15(19) . . . . ?
C119 C118 N13 C106 -55.4(2) . . . . ?
C119 C118 N13 C110 -177.34(16) . . . . ?
C119 C118 N13 C114 62.1(2) . . . . ?
N13 C106 C107 C108 -167.20(17) . . . . ?
N13 C110 C111 C112 -174.18(16) . . . . ?
N13 C114 C115 C116 166.72(17) . . . . ?
N13 C118 C119 C120 -172.08(17) . . . . ?
C122 C123 C124 C125 -174.9(2) . . . . ?
C123 C122 N14 C126 63.5(2) . . . . ?
C123 C122 N14 C130 -175.65(17) . . . . ?
C123 C122 N14 C134 -55.5(2) . . . . ?
C126 C127 C128 C129 176.4(2) . . . . ?
C127 C126 N14 C122 56.5(2) . . . . ?
C127 C126 N14 C130 -61.6(2) . . . . ?
C127 C126 N14 C134 178.46(17) . . . . ?
C130 C131 C132 C133 -179.9(2) . . . . ?
C131 C130 N14 C122 -172.82(18) . . . . ?
C131 C130 N14 C126 -51.5(2) . . . . ?
C131 C130 N14 C134 66.1(2) . . . . ?
C134 C135 C136 C137 170.79(18) . . . . ?
C135 C134 N14 C122 -52.1(2) . . . . ?
C135 C134 N14 C126 -174.03(17) . . . . ?
C135 C134 N14 C130 65.6(2) . . . . ?
N14 C122 C123 C124 166.17(18) . . . . ?
N14 C126 C127 C128 170.95(18) . . . . ?
N14 C130 C131 C132 -166.2(2) . . . . ?
N14 C134 C135 C136 174.66(16) . . . . ?
C138 C139 C140 C141 176.73(18) . . . . ?
C139 C138 N15 C142 54.5(2) . . . . ?
C139 C138 N15 C146 175.58(17) . . . . ?
C139 C138 N15 C150 -63.0(2) . . . . ?
C142 C143 C144 C145 76.9(3) . . . . ?
C143 C142 N15 C138 64.6(2) . . . . ?
C143 C142 N15 C146 -54.3(2) . . . . ?
C143 C142 N15 C150 -174.52(18) . . . . ?
C146 C147 C148 C149 177.9(2) . . . . ?
C147 C146 N15 C138 177.11(17) . . . . ?
C147 C146 N15 C142 -61.5(2) . . . . ?
C147 C146 N15 C150 55.6(2) . . . . ?
C150 C151 C152 C153 179.37(19) . . . . ?
C151 C150 N15 C138 -60.6(2) . . . . ?
C151 C150 N15 C142 178.52(17) . . . . ?
C151 C150 N15 C146 58.4(2) . . . . ?
N15 C138 C139 C140 168.07(16) . . . . ?
N15 C142 C143 C144 -170.30(19) . . . . ?
N15 C146 C147 C148 174.15(18) . . . . ?
N15 C150 C151 C152 174.46(17) . . . . ?

loop_
_twin_individual_id
_twin_individual_mass_fraction_refined
1 0.50(5)
2 0.50(5)

loop_
_exptl_oxdiff_crystal_face_indexfrac_h
_exptl_oxdiff_crystal_face_indexfrac_k
_exptl_oxdiff_crystal_face_indexfrac_l
_exptl_oxdiff_crystal_face_x
_exptl_oxdiff_crystal_face_y
_exptl_oxdiff_crystal_face_z
0.9990 -0.9993 -0.0003 0.0392 0.0200 -0.0022
0.0007 0.9989 -0.0001 -0.0024 -0.0440 -0.0017
-3.0038 0.0060 -0.9993 -0.1036 0.0681 0.1015
2.9940 0.0041 -1.0016 0.1174 -0.0759 0.0781
-0.9996 0.0003 0.0004 -0.0368 0.0240 0.0039
0.9996 -0.0003 -0.0004 0.0368 -0.0240 -0.0039
-0.0064 5.0047 -2.0013 0.0017 -0.2278 0.1713
-0.0007 -0.9989 0.0001 0.0024 0.0440 0.0017
2.9920 -2.9927 -1.0013 0.1246 0.0562 0.0831
-3.0018 3.0028 -0.9996 -0.1108 -0.0639 0.0965
-0.9990 0.9993 0.0003 -0.0392 -0.0200 0.0022
-1.0059 -1.9925 -0.9999 -0.0251 0.1082 0.0971
-1.9901 -1.0084 2.0017 -0.0850 0.0997 -0.1702

loop_
_smtbx_masks_void_nr
_smtbx_masks_void_average_x
_smtbx_masks_void_average_y
_smtbx_masks_void_average_z
_smtbx_masks_void_volume
_smtbx_masks_void_count_electrons
_smtbx_masks_void_content
1 0.000 0.000 -0.879 360.2 13.5 '1.5 (OH2)'
2 0.333 0.667 -0.900 365.6 13.8 '1.5 (OH2)'
3 0.667 0.333 -0.650 365.6 13.8 '1.5 (OH2)'
